data_4105162
loop_
_publ_author_name
'K. C. Nicolaou'
'Jochen Becker'
'Yee Hwee Lim'
'Alexandre Lemire'
'Thomas Neubauer'
'Ana Montero'

_publ_section_title
;
 Total Synthesis and Biological Evaluation of (+)- and
 (-)-Bisanthraquinone Antibiotic BE-43472B and Related Compounds
;
_journal_name_full 'Journal of the American Chemical Society'
_journal_page_first 14812
_journal_page_last 14826
_journal_paper_doi 10.1021/ja9073694
_journal_volume 131
_journal_year 2009
_chemical_formula_sum 'C41 H40.5 N1.5 O7 Si'
_chemical_formula_weight 694.34
_chemical_name_systematic
; 
 ? 
;
_space_group_IT_number 4
_symmetry_cell_setting monoclinic
_symmetry_space_group_name_Hall 'P 2yb'
_symmetry_space_group_name_H-M 'P 1 21 1'
_atom_sites_solution_hydrogens geom
_atom_sites_solution_primary direct
_atom_sites_solution_secondary difmap
_audit_creation_method SHELXL-97
_cell_angle_alpha 90.00
_cell_angle_beta 103.16(3)
_cell_angle_gamma 90.00
_cell_formula_units_Z 8
_cell_length_a 15.742(3)
_cell_length_b 26.645(5)
_cell_length_c 17.681(4)
_cell_measurement_reflns_used 29
_cell_measurement_temperature 153(2)
_cell_measurement_theta_max 11.56
_cell_measurement_theta_min 8.12
_cell_volume 7221(3)
_computing_cell_refinement 'Bruker SAINT+'
_computing_data_collection 'Bruker SMART'
_computing_data_reduction 'Bruker SAINT+'
_computing_molecular_graphics 'Bruker SHELXTL'
_computing_publication_material 'Bruker SHELXTL'
_computing_structure_refinement 'SHELXL-97 (Sheldrick, 1997)'
_computing_structure_solution 'SHELXS-97 (Sheldrick, 1990)'
_diffrn_ambient_temperature 153(2)
_diffrn_measured_fraction_theta_full 1.000
_diffrn_measured_fraction_theta_max 1.000
_diffrn_measurement_device_type 'CCD area detector'
_diffrn_measurement_method 'phi and omega scans'
_diffrn_radiation_monochromator graphite
_diffrn_radiation_source 'fine-focus sealed tube'
_diffrn_radiation_type MoK\a
_diffrn_radiation_wavelength 0.71073
_diffrn_reflns_av_R_equivalents 0.0901
_diffrn_reflns_av_sigmaI/netI 0.1562
_diffrn_reflns_limit_h_max 17
_diffrn_reflns_limit_h_min -18
_diffrn_reflns_limit_k_max 30
_diffrn_reflns_limit_k_min -30
_diffrn_reflns_limit_l_max 20
_diffrn_reflns_limit_l_min -20
_diffrn_reflns_number 47025
_diffrn_reflns_theta_full 24.00
_diffrn_reflns_theta_max 24.00
_diffrn_reflns_theta_min 1.33
_diffrn_standards_decay_% 1
_exptl_absorpt_coefficient_mu 0.118
_exptl_absorpt_correction_T_max 0.9837
_exptl_absorpt_correction_T_min 0.9723
_exptl_absorpt_correction_type multi-scan
_exptl_absorpt_process_details 'SADABS (Sheldrick, 1999)'
_exptl_crystal_colour Yellow
_exptl_crystal_density_diffrn 1.277
_exptl_crystal_density_meas 0
_exptl_crystal_description Parallelepiped
_exptl_crystal_F_000 2936
_exptl_crystal_size_max 0.24
_exptl_crystal_size_mid 0.22
_exptl_crystal_size_min 0.14
_refine_diff_density_max 0.853
_refine_diff_density_min -0.316
_refine_diff_density_rms 0.079
_refine_ls_abs_structure_details 'Flack H D (1983), Acta Cryst. A39, 876-881'
_refine_ls_abs_structure_Flack 0.1(2)
_refine_ls_extinction_method none
_refine_ls_goodness_of_fit_ref 0.985
_refine_ls_hydrogen_treatment constr
_refine_ls_matrix_type fullcycle
_refine_ls_number_parameters 1841
_refine_ls_number_reflns 22436
_refine_ls_number_restraints 31
_refine_ls_restrained_S_all 0.986
_refine_ls_R_factor_all 0.1624
_refine_ls_R_factor_gt 0.0925
_refine_ls_shift/su_max 0.085
_refine_ls_shift/su_mean 0.1012
_refine_ls_structure_factor_coef Fsqd
_refine_ls_weighting_details 'calc w=1/[\s^2^(Fo^2^)+(0.1100P)^2^+0.0000P] where P=(Fo^2^+2Fc^2^)/3'
_refine_ls_weighting_scheme calc
_refine_ls_wR_factor_gt 0.2073
_refine_ls_wR_factor_ref 0.2501
_reflns_number_gt 12032
_reflns_number_total 22436
_reflns_threshold_expression >2sigma(I)
_cod_data_source_file ja9073694_si_001.cif
_cod_data_source_block lem2
_cod_original_cell_volume 7221(2)
_cod_original_formula_sum 'C41 H40.50 N1.50 O7 Si'
_cod_database_code 4105162

loop_
_symmetry_equiv_pos_as_xyz
'x, y, z'
'-x, y+1/2, -z'

loop_
_atom_site_label
_atom_site_type_symbol
_atom_site_fract_x
_atom_site_fract_y
_atom_site_fract_z
_atom_site_U_iso_or_equiv
_atom_site_adp_type
_atom_site_occupancy
_atom_site_symmetry_multiplicity
_atom_site_calc_flag
_atom_site_refinement_flags
Si1A Si 0.77345(11) 0.81035(7) 0.32864(10) 0.0317(5) Uani 1 1 d .
O1A O 0.5345(2) 1.05588(15) 0.2254(2) 0.0296(11) Uani 1 1 d .
O2A O 0.6329(3) 1.03848(14) 0.3693(2) 0.0302(11) Uani 1 1 d .
O3A O 0.9037(2) 0.99278(15) 0.2636(3) 0.0370(12) Uani 1 1 d .
O4A O 0.6551(3) 0.94738(14) 0.4535(2) 0.0302(11) Uani 1 1 d .
O5A O 0.1345(3) 1.1415(2) 0.3097(4) 0.079(2) Uani 1 1 d .
O6A O 0.2275(3) 1.1309(2) 0.4181(4) 0.0766(19) Uani 1 1 d .
O7A O 0.8058(2) 0.86757(14) 0.3584(3) 0.0349(12) Uani 1 1 d .
N1A N 0.2064(4) 1.1314(2) 0.3466(4) 0.0558(19) Uani 1 1 d .
C1A C 0.6090(4) 1.0455(2) 0.2002(3) 0.0249(15) Uani 1 1 d .
C2A C 0.6117(5) 1.0533(2) 0.1216(4) 0.0406(19) Uani 1 1 d .
H2A H 0.5618 1.0658 0.0858 0.049 Uiso 1 1 calc R
C3A C 0.6863(4) 1.0428(2) 0.0975(4) 0.0402(18) Uani 1 1 d .
H3A H 0.6887 1.0485 0.0449 0.048 Uiso 1 1 calc R
C4A C 0.7605(5) 1.0232(2) 0.1509(4) 0.0383(17) Uani 1 1 d .
H4A H 0.8129 1.0168 0.1345 0.046 Uiso 1 1 calc R
C5A C 0.7560(4) 1.01349(19) 0.2267(3) 0.0251(15) Uani 1 1 d U
C6A C 0.6791(4) 1.02469(19) 0.2520(3) 0.0225(14) Uani 1 1 d U
C7A C 0.6797(4) 1.0160(2) 0.3344(3) 0.0261(15) Uani 1 1 d .
C8A C 0.7475(3) 0.9790(2) 0.3783(3) 0.0245(15) Uani 1 1 d .
C9A C 0.8223(4) 0.9711(2) 0.3555(4) 0.0291(16) Uani 1 1 d .
C10A C 0.8330(4) 0.9930(2) 0.2816(4) 0.0314(16) Uani 1 1 d .
C11A C 0.8947(4) 0.9410(2) 0.4044(4) 0.0310(17) Uani 1 1 d .
H11A H 0.9507 0.9563 0.3979 0.037 Uiso 1 1 calc R
C12A C 0.8913(4) 0.9481(2) 0.4879(4) 0.0384(19) Uani 1 1 d .
H12A H 0.8959 0.9850 0.4987 0.046 Uiso 1 1 calc R
C13A C 0.8055(4) 0.9312(2) 0.5017(4) 0.0318(17) Uani 1 1 d .
H13A H 0.8021 0.9406 0.5551 0.038 Uiso 1 1 calc R
H13B H 0.8023 0.8941 0.4980 0.038 Uiso 1 1 calc R
C14A C 0.7303(4) 0.9527(2) 0.4465(3) 0.0238(15) Uani 1 1 d .
C15A C 0.4661(4) 1.0836(2) 0.1772(4) 0.0328(17) Uani 1 1 d .
H15A H 0.4380 1.0631 0.1316 0.039 Uiso 1 1 calc R
H15B H 0.4898 1.1143 0.1583 0.039 Uiso 1 1 calc R
C16A C 0.4014(4) 1.0971(2) 0.2224(4) 0.0326(17) Uani 1 1 d .
C17A C 0.4167(4) 1.0922(2) 0.3020(4) 0.0373(18) Uani 1 1 d .
H17A H 0.4719 1.0801 0.3296 0.045 Uiso 1 1 calc R
C18A C 0.3547(4) 1.1043(3) 0.3429(5) 0.049(2) Uani 1 1 d .
H18A H 0.3676 1.1016 0.3979 0.059 Uiso 1 1 calc R
C19A C 0.2766(4) 1.1198(2) 0.3043(5) 0.046(2) Uani 1 1 d .
C20A C 0.2560(5) 1.1264(2) 0.2235(5) 0.051(2) Uani 1 1 d .
H20A H 0.2003 1.1385 0.1973 0.062 Uiso 1 1 calc R
C21A C 0.3188(4) 1.1147(2) 0.1832(4) 0.044(2) Uani 1 1 d .
H21A H 0.3061 1.1187 0.1284 0.053 Uiso 1 1 calc R
C22A C 0.9697(4) 0.9222(3) 0.5462(4) 0.046(2) Uani 1 1 d .
H22A H 0.9612 0.8858 0.5447 0.055 Uiso 1 1 calc R
H22B H 0.9723 0.9345 0.5990 0.055 Uiso 1 1 calc R
H22C H 1.0244 0.9303 0.5313 0.055 Uiso 1 1 calc R
C23A C 0.8931(4) 0.8858(2) 0.3744(4) 0.0330(17) Uani 1 1 d .
H23A H 0.9270 0.8652 0.4183 0.040 Uiso 1 1 calc R
C24A C 0.9363(5) 0.8799(3) 0.3094(5) 0.061(2) Uani 1 1 d .
H24A H 0.9446 0.8441 0.3004 0.074 Uiso 1 1 calc R
H24B H 0.9931 0.8967 0.3220 0.074 Uiso 1 1 calc R
H24C H 0.8999 0.8949 0.2624 0.074 Uiso 1 1 calc R
C25A C 0.6620(4) 0.8013(2) 0.3504(3) 0.0310(17) Uani 1 1 d .
C26A C 0.6543(5) 0.8106(3) 0.4347(4) 0.064(2) Uani 1 1 d .
H26A H 0.5934 0.8064 0.4381 0.077 Uiso 1 1 calc R
H26B H 0.6736 0.8448 0.4503 0.077 Uiso 1 1 calc R
H26C H 0.6910 0.7865 0.4694 0.077 Uiso 1 1 calc R
C27A C 0.5958(5) 0.8406(3) 0.3078(5) 0.056(2) Uani 1 1 d .
H27A H 0.5851 0.8351 0.2517 0.067 Uiso 1 1 calc R
H27B H 0.6194 0.8744 0.3203 0.067 Uiso 1 1 calc R
H27C H 0.5409 0.8372 0.3247 0.067 Uiso 1 1 calc R
C28A C 0.6290(5) 0.7489(2) 0.3321(4) 0.048(2) Uani 1 1 d .
H28A H 0.5754 0.7441 0.3505 0.058 Uiso 1 1 calc R
H28B H 0.6733 0.7249 0.3580 0.058 Uiso 1 1 calc R
H28C H 0.6168 0.7436 0.2758 0.058 Uiso 1 1 calc R
C29A C 0.8588(4) 0.7638(2) 0.3786(4) 0.0378(19) Uani 1 1 d .
C30A C 0.8662(6) 0.7513(4) 0.4547(5) 0.097(3) Uani 1 1 d .
H30A H 0.8270 0.7662 0.4817 0.116 Uiso 1 1 calc R
C31A C 0.9279(6) 0.7179(4) 0.4949(6) 0.095(4) Uani 1 1 d .
H31A H 0.9316 0.7106 0.5481 0.114 Uiso 1 1 calc R
C32A C 0.9822(5) 0.6964(3) 0.4562(6) 0.071(3) Uani 1 1 d .
H32A H 1.0242 0.6727 0.4818 0.085 Uiso 1 1 calc R
C33A C 0.9775(4) 0.7083(3) 0.3797(5) 0.054(2) Uani 1 1 d .
H33A H 1.0176 0.6938 0.3532 0.065 Uiso 1 1 calc R
C34A C 0.9151(4) 0.7411(2) 0.3416(5) 0.054(2) Uani 1 1 d .
H34A H 0.9112 0.7481 0.2883 0.064 Uiso 1 1 calc R
C35A C 0.7589(4) 0.8072(3) 0.2207(4) 0.0390(18) Uani 1 1 d .
C36A C 0.7327(5) 0.8514(4) 0.1793(4) 0.072(3) Uani 1 1 d .
H36A H 0.7266 0.8807 0.2081 0.086 Uiso 1 1 calc R
C37A C 0.7161(8) 0.8551(5) 0.1033(7) 0.122(4) Uani 1 1 d .
H37A H 0.7052 0.8866 0.0776 0.147 Uiso 1 1 calc R
C38A C 0.7154(7) 0.8082(6) 0.0604(6) 0.125(4) Uani 1 1 d .
H38A H 0.6989 0.8079 0.0052 0.150 Uiso 1 1 calc R
C39A C 0.7406(7) 0.7614(5) 0.1039(7) 0.120(4) Uani 1 1 d .
H39A H 0.7455 0.7310 0.0773 0.143 Uiso 1 1 calc R
C40A C 0.7565(5) 0.7625(3) 0.1813(4) 0.054(2) Uani 1 1 d U
H40A H 0.7662 0.7320 0.2096 0.065 Uiso 1 1 calc R
Si1B Si 0.78726(11) 0.81593(7) 0.80325(11) 0.0359(5) Uani 1 1 d .
O1B O 0.5200(3) 1.05615(16) 0.7149(3) 0.0409(13) Uani 1 1 d .
O2B O 0.6210(3) 1.03838(16) 0.8574(2) 0.0393(12) Uani 1 1 d .
O3B O 0.8865(3) 0.9880(2) 0.7422(3) 0.0725(17) Uani 1 1 d .
O4B O 0.6530(3) 0.95373(17) 0.9518(3) 0.0426(13) Uani 1 1 d .
O5B O 0.2130(6) 1.1287(3) 0.9064(7) 0.240(4) Uani 1 1 d .
O6B O 0.1271(5) 1.1478(3) 0.8013(8) 0.235(5) Uani 1 1 d .
O7B O 0.8170(3) 0.87550(15) 0.8262(3) 0.0544(16) Uani 1 1 d .
N1B N 0.1980(6) 1.1337(3) 0.8424(8) 0.163(5) Uani 1 1 d .
C1B C 0.5915(5) 1.0465(2) 0.6865(4) 0.046(2) Uani 1 1 d .
C2B C 0.5948(5) 1.0541(2) 0.6106(4) 0.045(2) Uani 1 1 d .
H2B H 0.5447 1.0671 0.5756 0.054 Uiso 1 1 calc R
C3B C 0.6681(6) 1.0435(3) 0.5829(5) 0.061(3) Uani 1 1 d .
H3B H 0.6683 1.0495 0.5299 0.073 Uiso 1 1 calc R
C4B C 0.7399(6) 1.0245(2) 0.6323(4) 0.055(2) Uani 1 1 d .
H4B H 0.7920 1.0192 0.6149 0.066 Uiso 1 1 calc R
C5B C 0.7371(4) 1.0129(2) 0.7084(4) 0.042(2) Uani 1 1 d .
C6B C 0.6626(4) 1.0249(2) 0.7370(4) 0.0315(16) Uani 1 1 d .
C7B C 0.6661(4) 1.0165(2) 0.8202(4) 0.0337(17) Uani 1 1 d .
C8B C 0.7360(4) 0.9817(2) 0.8663(4) 0.0332(17) Uani 1 1 d .
C9B C 0.8107(4) 0.9742(2) 0.8391(4) 0.0384(18) Uani 1 1 d .
C10B C 0.8168(5) 0.9920(2) 0.7610(4) 0.052(2) Uani 1 1 d .
C11B C 0.8888(4) 0.9495(2) 0.8906(4) 0.043(2) Uani 1 1 d .
H11B H 0.9413 0.9678 0.8820 0.052 Uiso 1 1 calc R
C12B C 0.8888(4) 0.9558(3) 0.9746(4) 0.050(2) Uani 1 1 d .
H12B H 0.8908 0.9927 0.9852 0.060 Uiso 1 1 calc R
C13B C 0.8033(5) 0.9361(3) 0.9920(4) 0.049(2) Uani 1 1 d .
H13C H 0.8016 0.8991 0.9868 0.059 Uiso 1 1 calc R
H13D H 0.8022 0.9444 1.0464 0.059 Uiso 1 1 calc R
C14B C 0.7241(4) 0.9580(2) 0.9388(4) 0.0332(17) Uani 1 1 d .
C15B C 0.4507(5) 1.0829(3) 0.6679(5) 0.061(3) Uani 1 1 d .
H15C H 0.4232 1.0623 0.6222 0.074 Uiso 1 1 calc R
H15D H 0.4731 1.1141 0.6489 0.074 Uiso 1 1 calc R
C16B C 0.3826(4) 1.0962(2) 0.7143(5) 0.049(2) Uani 1 1 d .
C17B C 0.3056(5) 1.1157(3) 0.6735(7) 0.090(4) Uani 1 1 d .
H17B H 0.2941 1.1208 0.6190 0.108 Uiso 1 1 calc R
C18B C 0.2454(6) 1.1277(3) 0.7166(9) 0.119(5) Uani 1 1 d .
H18B H 0.1910 1.1416 0.6906 0.143 Uiso 1 1 calc R
C19B C 0.2603(6) 1.1207(3) 0.7932(9) 0.119(5) Uani 1 1 d .
C20B C 0.3373(5) 1.1020(3) 0.8315(6) 0.082(3) Uani 1 1 d .
H20B H 0.3482 1.0976 0.8862 0.098 Uiso 1 1 calc R
C21B C 0.4020(5) 1.0889(3) 0.7922(5) 0.059(2) Uani 1 1 d .
H21B H 0.4567 1.0756 0.8188 0.070 Uiso 1 1 calc R
C22B C 0.9674(5) 0.9323(3) 1.0318(5) 0.077(3) Uani 1 1 d .
H22D H 0.9607 0.8957 1.0318 0.092 Uiso 1 1 calc R
H22E H 0.9704 0.9453 1.0841 0.092 Uiso 1 1 calc R
H22F H 1.0213 0.9409 1.0157 0.092 Uiso 1 1 calc R
C23B C 0.8994(4) 0.8931(2) 0.8665(4) 0.0380(19) Uani 1 1 d .
H23B H 0.9185 0.8728 0.9150 0.046 Uiso 1 1 calc R
C24B C 0.9650(5) 0.8868(3) 0.8186(5) 0.062(3) Uani 1 1 d .
H24D H 0.9656 0.8517 0.8020 0.074 Uiso 1 1 calc R
H24E H 1.0229 0.8960 0.8495 0.074 Uiso 1 1 calc R
H24F H 0.9498 0.9085 0.7728 0.074 Uiso 1 1 calc R
C25B C 0.7628(4) 0.8083(3) 0.6933(4) 0.0372(17) Uani 1 1 d .
C26B C 0.7329(5) 0.7559(3) 0.6691(4) 0.056(2) Uani 1 1 d .
H26D H 0.6779 0.7490 0.6842 0.067 Uiso 1 1 calc R
H26E H 0.7772 0.7318 0.6947 0.067 Uiso 1 1 calc R
H26F H 0.7242 0.7527 0.6126 0.067 Uiso 1 1 calc R
C27B C 0.6986(5) 0.8470(3) 0.6578(4) 0.060(2) Uani 1 1 d .
H27D H 0.6905 0.8460 0.6012 0.072 Uiso 1 1 calc R
H27E H 0.7201 0.8802 0.6770 0.072 Uiso 1 1 calc R
H27F H 0.6428 0.8404 0.6716 0.072 Uiso 1 1 calc R
C28B C 0.8429(5) 0.8188(4) 0.6574(4) 0.070(3) Uani 1 1 d .
H28D H 0.8908 0.7961 0.6807 0.084 Uiso 1 1 calc R
H28E H 0.8619 0.8536 0.6677 0.084 Uiso 1 1 calc R
H28F H 0.8264 0.8131 0.6012 0.084 Uiso 1 1 calc R
C29B C 0.8685(4) 0.7698(2) 0.8612(4) 0.0379(19) Uani 1 1 d .
C30B C 0.9192(5) 0.7369(2) 0.8289(5) 0.052(2) Uani 1 1 d .
H30B H 0.9144 0.7367 0.7744 0.063 Uiso 1 1 calc R
C31B C 0.9764(5) 0.7045(3) 0.8759(6) 0.071(3) Uani 1 1 d .
H31B H 1.0136 0.6840 0.8537 0.085 Uiso 1 1 calc R
C32B C 0.9807(5) 0.7013(3) 0.9544(6) 0.069(3) Uani 1 1 d .
H32B H 1.0192 0.6781 0.9857 0.083 Uiso 1 1 calc R
C33B C 0.9287(6) 0.7320(3) 0.9871(5) 0.071(3) Uani 1 1 d .
H33B H 0.9291 0.7300 1.0408 0.085 Uiso 1 1 calc R
C34B C 0.8757(5) 0.7660(3) 0.9389(5) 0.066(3) Uani 1 1 d .
H34B H 0.8419 0.7884 0.9620 0.080 Uiso 1 1 calc R
C35B C 0.6840(4) 0.8057(3) 0.8354(4) 0.0403(19) Uani 1 1 d .
C36B C 0.6557(4) 0.7569(3) 0.8473(4) 0.0390(19) Uani 1 1 d .
H36B H 0.6912 0.7293 0.8400 0.047 Uiso 1 1 calc R
C37B C 0.5851(5) 0.7481(3) 0.8675(5) 0.062(3) Uani 1 1 d .
H37B H 0.5707 0.7144 0.8769 0.074 Uiso 1 1 calc R
C38B C 0.5261(6) 0.7874(3) 0.8765(5) 0.071(3) Uani 1 1 d .
H38C H 0.4728 0.7809 0.8913 0.086 Uiso 1 1 calc R
C39B C 0.5536(6) 0.8385(4) 0.8614(6) 0.081(3) Uani 1 1 d .
H39B H 0.5185 0.8664 0.8680 0.097 Uiso 1 1 calc R
C40B C 0.6271(4) 0.8456(3) 0.8389(5) 0.054(2) Uani 1 1 d .
H40B H 0.6416 0.8784 0.8247 0.065 Uiso 1 1 calc R
N1N N 0.3807(6) 1.0281(4) 0.9990(4) 0.113(3) Uani 1 1 d .
C1N C 0.4382(4) 0.9687(3) 0.9076(4) 0.051(2) Uani 1 1 d .
H1N1 H 0.4238 0.9342 0.9191 0.061 Uiso 1 1 calc R
H1N2 H 0.5015 0.9719 0.9143 0.061 Uiso 1 1 calc R
H1N3 H 0.4093 0.9770 0.8539 0.061 Uiso 1 1 calc R
C2N C 0.4090(6) 1.0024(4) 0.9594(5) 0.080(3) Uani 1 1 d .
Si1C Si 0.28373(11) 0.81743(7) 0.06150(10) 0.0345(5) Uani 1 1 d .
O1C O 0.0311(3) 0.58038(17) 0.0437(3) 0.0438(13) Uani 1 1 d .
O2C O 0.1730(3) 0.59049(17) -0.0121(2) 0.0420(12) Uani 1 1 d .
O3C O 0.3610(4) 0.64773(16) 0.2543(3) 0.0597(17) Uani 1 1 d .
O4C O 0.2363(3) 0.67668(18) -0.0790(2) 0.0459(13) Uani 1 1 d .
O5C O -0.2581(3) 0.4676(2) -0.2806(4) 0.081(2) Uani 1 1 d .
O6C O -0.1562(4) 0.5066(2) -0.3229(3) 0.0707(18) Uani 1 1 d .
O7C O 0.3327(3) 0.76155(15) 0.0676(2) 0.0377(12) Uani 1 1 d .
N1C N -0.1916(4) 0.4937(2) -0.2725(4) 0.0534(19) Uani 1 1 d .
C1C C 0.0789(4) 0.5960(2) 0.1139(4) 0.0360(17) Uani 1 1 d .
C2C C 0.0451(5) 0.5966(3) 0.1791(4) 0.048(2) Uani 1 1 d .
H2C H -0.0135 0.5866 0.1759 0.057 Uiso 1 1 calc R
C3C C 0.0967(5) 0.6118(3) 0.2487(4) 0.057(2) Uani 1 1 d .
H3C H 0.0734 0.6117 0.2938 0.068 Uiso 1 1 calc R
C4C C 0.1820(6) 0.6274(3) 0.2547(4) 0.057(2) Uani 1 1 d .
H4C H 0.2171 0.6377 0.3033 0.068 Uiso 1 1 calc R
C5C C 0.2155(5) 0.6277(2) 0.1876(4) 0.0391(19) Uani 1 1 d .
C6C C 0.1641(4) 0.6126(2) 0.1155(3) 0.0321(16) Uani 1 1 d U
C7C C 0.2017(4) 0.6149(2) 0.0465(3) 0.0262(15) Uani 1 1 d .
C8C C 0.2784(4) 0.6481(2) 0.0490(3) 0.0319(17) Uani 1 1 d .
C9C C 0.3316(4) 0.6592(2) 0.1194(4) 0.0364(18) Uani 1 1 d .
C10C C 0.3068(5) 0.6452(2) 0.1916(4) 0.046(2) Uani 1 1 d .
C11C C 0.4141(5) 0.6892(2) 0.1231(4) 0.046(2) Uani 1 1 d .
H11C H 0.4566 0.6777 0.1710 0.055 Uiso 1 1 calc R
C12C C 0.4532(4) 0.6738(3) 0.0541(5) 0.057(2) Uani 1 1 d .
H12C H 0.4637 0.6368 0.0590 0.068 Uiso 1 1 calc R
C13C C 0.3896(4) 0.6820(3) -0.0242(4) 0.048(2) Uani 1 1 d .
H13E H 0.4084 0.6613 -0.0640 0.058 Uiso 1 1 calc R
H13F H 0.3920 0.7176 -0.0393 0.058 Uiso 1 1 calc R
C14C C 0.2961(5) 0.6686(3) -0.0232(4) 0.0408(19) Uani 1 1 d .
C15C C -0.0596(4) 0.5662(3) 0.0357(4) 0.045(2) Uani 1 1 d .
H15E H -0.0946 0.5955 0.0449 0.054 Uiso 1 1 calc R
H15F H -0.0647 0.5396 0.0735 0.054 Uiso 1 1 calc R
C16C C -0.0913(4) 0.5471(2) -0.0467(4) 0.047(2) Uani 1 1 d .
C17C C -0.0444(4) 0.5517(2) -0.1017(4) 0.0382(18) Uani 1 1 d .
H17C H 0.0112 0.5675 -0.0889 0.046 Uiso 1 1 calc R
C18C C -0.0753(4) 0.5341(2) -0.1747(4) 0.0356(18) Uani 1 1 d .
H18C H -0.0411 0.5373 -0.2123 0.043 Uiso 1 1 calc R
C19C C -0.1588(4) 0.5110(2) -0.1952(4) 0.0434(19) Uani 1 1 d .
C20C C -0.2056(5) 0.5054(3) -0.1390(5) 0.053(2) Uani 1 1 d .
H20C H -0.2602 0.4885 -0.1511 0.063 Uiso 1 1 calc R
C21C C -0.1741(4) 0.5239(3) -0.0654(5) 0.056(2) Uani 1 1 d .
H21C H -0.2079 0.5212 -0.0274 0.067 Uiso 1 1 calc R
C22C C 0.5404(5) 0.6976(3) 0.0533(6) 0.082(3) Uani 1 1 d .
H22G H 0.5665 0.6804 0.0150 0.099 Uiso 1 1 calc R
H22H H 0.5794 0.6946 0.1049 0.099 Uiso 1 1 calc R
H22I H 0.5319 0.7331 0.0394 0.099 Uiso 1 1 calc R
C23C C 0.4022(5) 0.7464(2) 0.1333(4) 0.047(2) Uani 1 1 d .
H23C H 0.4572 0.7636 0.1286 0.056 Uiso 1 1 calc R
C24C C 0.3847(6) 0.7592(3) 0.2118(4) 0.065(3) Uani 1 1 d .
H24G H 0.3917 0.7954 0.2207 0.078 Uiso 1 1 calc R
H24H H 0.4261 0.7411 0.2524 0.078 Uiso 1 1 calc R
H24I H 0.3250 0.7493 0.2129 0.078 Uiso 1 1 calc R
C25C C 0.2310(4) 0.8300(3) -0.0436(4) 0.0399(19) Uani 1 1 d .
C26C C 0.2874(4) 0.8188(4) -0.1006(4) 0.062(2) Uani 1 1 d .
H26G H 0.2556 0.8276 -0.1532 0.074 Uiso 1 1 calc R
H26H H 0.3019 0.7830 -0.0986 0.074 Uiso 1 1 calc R
H26I H 0.3413 0.8385 -0.0867 0.074 Uiso 1 1 calc R
C27C C 0.1487(4) 0.7978(3) -0.0674(4) 0.049(2) Uani 1 1 d .
H27G H 0.1218 0.8036 -0.1224 0.058 Uiso 1 1 calc R
H27H H 0.1075 0.8069 -0.0358 0.058 Uiso 1 1 calc R
H27I H 0.1643 0.7623 -0.0595 0.058 Uiso 1 1 calc R
C28C C 0.2033(5) 0.8850(3) -0.0530(4) 0.049(2) Uani 1 1 d .
H28G H 0.2550 0.9065 -0.0380 0.059 Uiso 1 1 calc R
H28H H 0.1629 0.8923 -0.0197 0.059 Uiso 1 1 calc R
H28I H 0.1745 0.8915 -0.1073 0.059 Uiso 1 1 calc R
C29C C 0.1955(4) 0.8145(3) 0.1170(3) 0.0344(16) Uani 1 1 d .
C30C C 0.1564(5) 0.8581(3) 0.1410(4) 0.046(2) Uani 1 1 d .
H30C H 0.1766 0.8907 0.1323 0.056 Uiso 1 1 calc R
C31C C 0.0870(6) 0.8516(3) 0.1779(4) 0.070(3) Uani 1 1 d .
H31C H 0.0597 0.8801 0.1941 0.084 Uiso 1 1 calc R
C32C C 0.0585(6) 0.8046(3) 0.1908(4) 0.077(3) Uani 1 1 d .
H32C H 0.0128 0.8011 0.2174 0.092 Uiso 1 1 calc R
C33C C 0.0946(5) 0.7622(3) 0.1661(4) 0.062(2) Uani 1 1 d .
H33C H 0.0729 0.7298 0.1740 0.074 Uiso 1 1 calc R
C34C C 0.1622(5) 0.7677(3) 0.1301(4) 0.045(2) Uani 1 1 d .
H34C H 0.1874 0.7385 0.1133 0.054 Uiso 1 1 calc R
C35C C 0.3708(5) 0.8651(3) 0.0989(5) 0.050(2) Uani 1 1 d .
C36C C 0.3710(6) 0.8974(2) 0.1561(5) 0.074(3) Uani 1 1 d .
H36C H 0.3233 0.8978 0.1807 0.089 Uiso 1 1 calc R
C37C C 0.4427(7) 0.9320(3) 0.1817(7) 0.111(5) Uani 1 1 d .
H37C H 0.4437 0.9543 0.2237 0.133 Uiso 1 1 calc R
C38C C 0.5103(7) 0.9313(3) 0.1427(6) 0.089(4) Uani 1 1 d .
H38D H 0.5577 0.9539 0.1585 0.107 Uiso 1 1 calc R
C39C C 0.5109(5) 0.8996(3) 0.0834(6) 0.080(3) Uani 1 1 d .
H39C H 0.5571 0.8996 0.0570 0.096 Uiso 1 1 calc R
C40C C 0.4406(5) 0.8669(3) 0.0625(6) 0.075(3) Uani 1 1 d .
H40C H 0.4401 0.8444 0.0208 0.090 Uiso 1 1 calc R
Si1D Si 0.28712(10) 0.82148(7) 0.54336(10) 0.0281(4) Uani 1 1 d .
O1D O 0.0456(3) 0.58364(15) 0.5587(2) 0.0337(11) Uani 1 1 d .
O2D O 0.1771(3) 0.59074(17) 0.4885(2) 0.0405(12) Uani 1 1 d .
O3D O 0.3881(3) 0.65644(15) 0.7383(2) 0.0407(13) Uani 1 1 d .
O4D O 0.2240(3) 0.67930(18) 0.4110(2) 0.0424(13) Uani 1 1 d .
O5D O -0.2648(4) 0.4690(2) 0.2449(4) 0.084(2) Uani 1 1 d .
O6D O -0.1610(4) 0.5015(2) 0.2004(3) 0.077(2) Uani 1 1 d .
O7D O 0.3349(2) 0.76580(14) 0.5466(2) 0.0278(11) Uani 1 1 d .
N1D N -0.1949(4) 0.4915(2) 0.2542(5) 0.065(2) Uani 1 1 d .
C1D C 0.0967(5) 0.6032(2) 0.6233(4) 0.0352(18) Uani 1 1 d .
C2D C 0.0727(4) 0.6085(2) 0.6948(4) 0.0405(18) Uani 1 1 d .
H2D H 0.0156 0.5995 0.6992 0.049 Uiso 1 1 calc R
C3D C 0.1330(5) 0.6271(2) 0.7596(3) 0.0369(19) Uani 1 1 d .
H3D H 0.1174 0.6305 0.8082 0.044 Uiso 1 1 calc R
C4D C 0.2150(4) 0.6403(2) 0.7521(4) 0.0375(18) Uani 1 1 d .
H4D H 0.2559 0.6522 0.7965 0.045 Uiso 1 1 calc R
C5D C 0.2402(4) 0.6368(2) 0.6831(3) 0.0284(16) Uani 1 1 d U
C6D C 0.1806(4) 0.6188(2) 0.6171(3) 0.0274(16) Uani 1 1 d .
C7D C 0.2097(4) 0.6177(2) 0.5453(4) 0.0293(16) Uani 1 1 d .
C8D C 0.2838(4) 0.6513(2) 0.5379(3) 0.0259(16) Uani 1 1 d .
C9D C 0.3434(4) 0.6658(2) 0.6021(3) 0.0259(15) Uani 1 1 d .
C10D C 0.3280(4) 0.6526(2) 0.6798(4) 0.0313(17) Uani 1 1 d .
C11D C 0.4261(4) 0.6938(2) 0.5950(4) 0.0352(18) Uani 1 1 d .
H11D H 0.4738 0.6835 0.6399 0.042 Uiso 1 1 calc R
C12D C 0.4517(4) 0.6761(2) 0.5210(4) 0.0345(17) Uani 1 1 d .
H12D H 0.4619 0.6390 0.5261 0.041 Uiso 1 1 calc R
C13D C 0.3773(4) 0.6844(2) 0.4509(4) 0.0370(18) Uani 1 1 d .
H13G H 0.3770 0.7203 0.4363 0.044 Uiso 1 1 calc R
H13H H 0.3893 0.6646 0.4071 0.044 Uiso 1 1 calc R
C14D C 0.2892(4) 0.6711(2) 0.4603(4) 0.0295(15) Uani 1 1 d .
C15D C -0.0401(4) 0.5689(2) 0.5583(4) 0.0359(17) Uani 1 1 d .
H15G H -0.0746 0.5980 0.5688 0.043 Uiso 1 1 calc R
H15H H -0.0400 0.5432 0.5988 0.043 Uiso 1 1 calc R
C16D C -0.0792(4) 0.5474(2) 0.4783(4) 0.0337(17) Uani 1 1 d .
C17D C -0.0377(4) 0.5502(2) 0.4160(4) 0.0381(18) Uani 1 1 d .
H17D H 0.0179 0.5658 0.4242 0.046 Uiso 1 1 calc R
C18D C -0.0739(4) 0.5316(2) 0.3449(4) 0.0375(18) Uani 1 1 d .
H18D H -0.0445 0.5336 0.3037 0.045 Uiso 1 1 calc R
C19D C -0.1553(5) 0.5094(2) 0.3342(4) 0.045(2) Uani 1 1 d .
C20D C -0.2005(4) 0.5072(3) 0.3916(4) 0.045(2) Uani 1 1 d .
H20D H -0.2574 0.4931 0.3822 0.054 Uiso 1 1 calc R
C21D C -0.1615(4) 0.5257(3) 0.4622(5) 0.048(2) Uani 1 1 d .
H21D H -0.1920 0.5237 0.5027 0.058 Uiso 1 1 calc R
C22D C 0.5368(4) 0.7001(3) 0.5109(5) 0.057(2) Uani 1 1 d .
H22J H 0.5581 0.6820 0.4706 0.068 Uiso 1 1 calc R
H22K H 0.5805 0.6983 0.5601 0.068 Uiso 1 1 calc R
H22L H 0.5261 0.7353 0.4955 0.068 Uiso 1 1 calc R
C23D C 0.4144(4) 0.7514(2) 0.6007(4) 0.0353(18) Uani 1 1 d .
H23D H 0.4649 0.7690 0.5870 0.042 Uiso 1 1 calc R
C24D C 0.4088(5) 0.7663(2) 0.6847(4) 0.053(2) Uani 1 1 d .
H24J H 0.4002 0.8026 0.6873 0.063 Uiso 1 1 calc R
H24K H 0.4631 0.7568 0.7212 0.063 Uiso 1 1 calc R
H24L H 0.3597 0.7488 0.6984 0.063 Uiso 1 1 calc R
C25D C 0.2228(4) 0.8331(2) 0.4419(4) 0.0397(19) Uani 1 1 d .
C26D C 0.1425(4) 0.7993(3) 0.4229(4) 0.044(2) Uani 1 1 d .
H26J H 0.1078 0.8042 0.4619 0.053 Uiso 1 1 calc R
H26K H 0.1609 0.7642 0.4234 0.053 Uiso 1 1 calc R
H26L H 0.1071 0.8079 0.3714 0.053 Uiso 1 1 calc R
C27D C 0.2767(4) 0.8248(3) 0.3790(4) 0.057(2) Uani 1 1 d .
H27J H 0.2399 0.8317 0.3275 0.068 Uiso 1 1 calc R
H27K H 0.2970 0.7899 0.3812 0.068 Uiso 1 1 calc R
H27L H 0.3271 0.8474 0.3890 0.068 Uiso 1 1 calc R
C28D C 0.1937(5) 0.8881(3) 0.4368(4) 0.053(2) Uani 1 1 d .
H28J H 0.1643 0.8961 0.3831 0.064 Uiso 1 1 calc R
H28K H 0.2448 0.9099 0.4532 0.064 Uiso 1 1 calc R
H28L H 0.1534 0.8936 0.4708 0.064 Uiso 1 1 calc R
C29D C 0.2100(4) 0.8183(3) 0.6083(3) 0.0315(16) Uani 1 1 d .
C30D C 0.1789(4) 0.7714(3) 0.6254(4) 0.0400(19) Uani 1 1 d .
H30D H 0.2015 0.7424 0.6057 0.048 Uiso 1 1 calc R
C31D C 0.1181(5) 0.7647(3) 0.6688(4) 0.053(2) Uani 1 1 d .
H31D H 0.0971 0.7322 0.6766 0.064 Uiso 1 1 calc R
C32D C 0.0879(4) 0.8066(3) 0.7011(4) 0.050(2) Uani 1 1 d .
H32D H 0.0481 0.8028 0.7338 0.060 Uiso 1 1 calc R
C33D C 0.1163(5) 0.8543(3) 0.6853(4) 0.048(2) Uani 1 1 d .
H33D H 0.0949 0.8832 0.7064 0.058 Uiso 1 1 calc R
C34D C 0.1743(4) 0.8593(3) 0.6400(4) 0.0360(18) Uani 1 1 d .
H34D H 0.1918 0.8921 0.6292 0.043 Uiso 1 1 calc R
C35D C 0.3775(4) 0.8692(2) 0.5745(4) 0.0307(17) Uani 1 1 d .
C36D C 0.3850(4) 0.9013(2) 0.6374(4) 0.0387(19) Uani 1 1 d .
H36D H 0.3401 0.9022 0.6653 0.046 Uiso 1 1 calc R
C37D C 0.4579(4) 0.9323(3) 0.6599(5) 0.050(2) Uani 1 1 d .
H37D H 0.4623 0.9548 0.7023 0.060 Uiso 1 1 calc R
C38D C 0.5229(5) 0.9298(2) 0.6201(5) 0.058(3) Uani 1 1 d .
H38E H 0.5737 0.9499 0.6361 0.069 Uiso 1 1 calc R
C39D C 0.5151(4) 0.8987(3) 0.5575(5) 0.052(2) Uani 1 1 d .
H39D H 0.5601 0.8979 0.5297 0.062 Uiso 1 1 calc R
C40D C 0.4435(4) 0.8688(2) 0.5344(4) 0.042(2) Uani 1 1 d .
H40D H 0.4388 0.8477 0.4904 0.050 Uiso 1 1 calc R
N2N N 0.3712(5) 1.0188(3) 0.4950(4) 0.076(2) Uani 1 1 d .
C3N C 0.4434(5) 0.9704(3) 0.4003(5) 0.070(3) Uani 1 1 d .
H3N1 H 0.5069 0.9728 0.4183 0.083 Uiso 1 1 calc R
H3N2 H 0.4254 0.9852 0.3484 0.083 Uiso 1 1 calc R
H3N3 H 0.4257 0.9351 0.3983 0.083 Uiso 1 1 calc R
C4N C 0.4031(5) 0.9967(3) 0.4522(5) 0.058(2) Uani 1 1 d .

loop_
_atom_site_aniso_label
_atom_site_aniso_U_11
_atom_site_aniso_U_22
_atom_site_aniso_U_33
_atom_site_aniso_U_23
_atom_site_aniso_U_13
_atom_site_aniso_U_12
Si1A 0.0335(10) 0.0199(9) 0.0365(10) -0.0048(8) -0.0029(8) 0.0026(9)
O1A 0.030(2) 0.027(2) 0.035(2) -0.0005(19) 0.014(2) 0.004(2)
O2A 0.034(2) 0.023(2) 0.039(2) -0.0015(19) 0.019(2) 0.007(2)
O3A 0.026(2) 0.025(2) 0.069(3) 0.003(2) 0.028(2) 0.008(2)
O4A 0.033(2) 0.024(2) 0.037(2) 0.0058(19) 0.014(2) 0.005(2)
O5A 0.031(3) 0.059(4) 0.157(5) 0.033(4) 0.043(3) 0.003(3)
O6A 0.061(3) 0.069(4) 0.115(5) 0.002(4) 0.051(3) 0.005(3)
O7A 0.018(2) 0.013(2) 0.068(3) -0.004(2) -0.002(2) -0.0006(18)
N1A 0.045(4) 0.023(3) 0.108(5) 0.006(4) 0.036(4) 0.004(3)
C1A 0.034(3) 0.011(3) 0.037(3) 0.001(3) 0.022(3) -0.007(3)
C2A 0.053(4) 0.027(4) 0.043(4) 0.002(3) 0.012(4) -0.011(3)
C3A 0.063(4) 0.025(4) 0.040(4) 0.003(3) 0.026(4) -0.005(4)
C4A 0.066(4) 0.011(3) 0.053(4) -0.015(3) 0.044(3) -0.006(3)
C5A 0.034(3) 0.005(3) 0.045(3) -0.004(2) 0.027(3) -0.006(2)
C6A 0.027(3) 0.006(3) 0.037(3) -0.006(2) 0.013(3) -0.007(2)
C7A 0.036(3) 0.009(3) 0.037(3) -0.007(3) 0.017(3) -0.009(3)
C8A 0.018(3) 0.017(3) 0.039(4) 0.000(3) 0.008(3) -0.006(3)
C9A 0.037(4) 0.005(3) 0.047(4) -0.009(3) 0.013(3) -0.008(3)
C10A 0.024(3) 0.017(3) 0.058(4) -0.007(3) 0.019(3) -0.001(3)
C11A 0.011(3) 0.019(3) 0.067(4) -0.007(3) 0.017(3) -0.002(3)
C12A 0.031(4) 0.026(4) 0.058(5) -0.008(3) 0.012(3) 0.001(3)
C13A 0.032(4) 0.026(3) 0.036(4) -0.009(3) 0.003(3) 0.005(3)
C14A 0.018(3) 0.022(3) 0.036(3) -0.007(3) 0.015(3) -0.006(3)
C15A 0.020(3) 0.033(4) 0.044(4) -0.005(3) 0.005(3) -0.004(3)
C16A 0.020(3) 0.015(3) 0.062(4) 0.000(3) 0.009(3) -0.012(3)
C17A 0.031(4) 0.030(4) 0.055(4) 0.005(3) 0.018(3) 0.008(3)
C18A 0.035(4) 0.044(4) 0.070(5) 0.011(4) 0.015(4) 0.004(4)
C19A 0.029(4) 0.019(4) 0.097(6) 0.006(4) 0.027(4) -0.007(3)
C20A 0.038(4) 0.018(4) 0.098(6) 0.019(4) 0.015(4) -0.006(3)
C21A 0.038(4) 0.025(4) 0.068(5) 0.010(4) 0.008(4) -0.006(3)
C22A 0.031(4) 0.042(4) 0.060(5) -0.009(4) -0.001(4) 0.007(3)
C23A 0.016(3) 0.025(3) 0.060(4) 0.004(3) 0.012(3) 0.004(3)
C24A 0.073(5) 0.027(4) 0.093(6) -0.002(4) 0.036(5) 0.011(4)
C25A 0.036(4) 0.039(4) 0.013(3) -0.002(3) -0.004(3) -0.003(3)
C26A 0.080(5) 0.048(5) 0.076(5) 0.007(4) 0.042(4) -0.012(5)
C27A 0.046(5) 0.037(4) 0.079(6) 0.018(4) 0.003(4) 0.008(4)
C28A 0.072(5) 0.027(4) 0.051(4) 0.009(3) 0.027(4) 0.005(4)
C29A 0.027(4) 0.022(4) 0.056(4) 0.001(3) -0.008(3) 0.014(3)
C30A 0.104(7) 0.139(8) 0.043(5) 0.010(5) 0.008(5) 0.093(6)
C31A 0.068(6) 0.115(8) 0.091(8) 0.013(6) -0.005(6) 0.046(6)
C32A 0.046(5) 0.037(5) 0.123(8) 0.036(5) 0.003(5) 0.015(4)
C33A 0.015(3) 0.039(4) 0.111(7) 0.009(4) 0.018(4) 0.000(3)
C34A 0.026(4) 0.027(4) 0.107(6) 0.018(4) 0.014(4) 0.003(3)
C35A 0.018(3) 0.055(5) 0.043(4) -0.003(4) 0.006(3) 0.002(3)
C36A 0.087(6) 0.097(7) 0.038(4) 0.038(4) 0.027(4) 0.004(5)
C37A 0.150(10) 0.120(9) 0.099(8) 0.016(7) 0.032(8) -0.004(8)
C38A 0.099(7) 0.208(12) 0.069(6) -0.001(8) 0.021(6) -0.054(9)
C39A 0.112(9) 0.123(10) 0.122(9) -0.029(8) 0.023(8) -0.006(8)
C40A 0.067(4) 0.070(5) 0.033(4) -0.028(3) 0.026(3) -0.008(4)
Si1B 0.0303(9) 0.0212(9) 0.0527(11) -0.0078(9) 0.0019(9) 0.0063(9)
O1B 0.044(3) 0.024(2) 0.054(3) -0.002(2) 0.010(2) 0.000(2)
O2B 0.042(2) 0.035(3) 0.049(3) -0.002(2) 0.028(2) 0.013(2)
O3B 0.088(4) 0.053(3) 0.099(4) 0.005(3) 0.069(3) 0.014(3)
O4B 0.044(3) 0.042(3) 0.042(3) 0.005(2) 0.011(2) -0.002(2)
O5B 0.232(6) 0.130(7) 0.462(11) 0.146(7) 0.296(7) 0.082(6)
O6B 0.137(5) 0.099(6) 0.541(15) 0.145(7) 0.225(7) 0.047(5)
O7B 0.027(3) 0.016(2) 0.109(4) -0.020(3) -0.006(3) 0.007(2)
N1B 0.099(5) 0.053(5) 0.397(14) 0.086(7) 0.182(7) 0.032(5)
C1B 0.060(5) 0.015(4) 0.059(5) 0.005(3) 0.006(4) -0.008(4)
C2B 0.074(5) 0.016(3) 0.040(4) 0.005(3) 0.004(4) 0.000(4)
C3B 0.106(7) 0.019(4) 0.057(5) 0.003(4) 0.015(5) -0.004(4)
C4B 0.098(6) 0.018(4) 0.068(5) -0.018(3) 0.056(4) -0.024(4)
C5B 0.041(4) 0.020(4) 0.070(5) -0.001(3) 0.023(4) 0.002(3)
C6B 0.040(4) 0.009(3) 0.054(4) -0.014(3) 0.026(3) -0.006(3)
C7B 0.029(3) 0.016(3) 0.062(4) -0.002(3) 0.023(3) -0.006(3)
C8B 0.032(4) 0.014(3) 0.054(4) -0.013(3) 0.012(3) -0.003(3)
C9B 0.036(4) 0.012(3) 0.064(5) -0.016(3) 0.005(4) -0.002(3)
C10B 0.088(5) 0.017(3) 0.074(5) -0.022(3) 0.062(4) -0.020(4)
C11B 0.018(3) 0.029(4) 0.077(5) -0.018(4) -0.002(4) -0.001(3)
C12B 0.035(4) 0.035(4) 0.070(5) -0.020(4) -0.005(4) -0.002(3)
C13B 0.058(5) 0.038(4) 0.046(4) -0.019(4) 0.002(4) 0.000(4)
C14B 0.036(4) 0.017(3) 0.048(4) -0.016(3) 0.013(3) 0.002(3)
C15B 0.064(5) 0.025(4) 0.079(6) 0.002(4) -0.015(5) 0.005(4)
C16B 0.025(4) 0.014(4) 0.100(6) -0.004(4) -0.001(4) 0.002(3)
C17B 0.035(5) 0.038(5) 0.175(10) 0.014(6) -0.021(6) -0.012(4)
C18B 0.044(5) 0.033(5) 0.286(16) 0.023(8) 0.048(8) -0.010(5)
C19B 0.061(5) 0.024(5) 0.302(15) 0.024(7) 0.104(8) -0.002(4)
C20B 0.078(6) 0.027(4) 0.161(8) 0.026(5) 0.072(6) 0.010(4)
C21B 0.052(5) 0.024(4) 0.103(7) 0.006(4) 0.026(5) 0.008(4)
C22B 0.058(5) 0.049(5) 0.097(7) -0.033(5) -0.038(5) 0.016(4)
C23B 0.028(4) 0.020(4) 0.055(5) -0.014(3) -0.013(3) -0.002(3)
C24B 0.054(5) 0.038(4) 0.096(6) -0.021(4) 0.022(5) 0.007(4)
C25B 0.024(3) 0.039(4) 0.049(4) 0.005(3) 0.009(3) 0.011(3)
C26B 0.071(5) 0.051(5) 0.045(4) -0.012(4) 0.012(4) -0.018(4)
C27B 0.061(5) 0.068(6) 0.054(5) 0.010(4) 0.021(4) 0.023(5)
C28B 0.073(5) 0.079(6) 0.060(5) -0.007(5) 0.017(4) -0.010(5)
C29B 0.044(4) 0.023(4) 0.041(4) -0.001(3) -0.002(3) -0.002(3)
C30B 0.060(5) 0.018(4) 0.084(6) -0.010(4) 0.026(4) 0.009(4)
C31B 0.058(5) 0.042(5) 0.116(8) 0.016(5) 0.028(5) 0.029(4)
C32B 0.040(5) 0.044(5) 0.111(8) 0.021(5) -0.008(5) -0.001(4)
C33B 0.086(7) 0.062(6) 0.051(5) 0.006(5) -0.009(5) -0.001(5)
C34B 0.050(5) 0.078(6) 0.065(6) -0.007(5) 0.001(5) 0.016(5)
C35B 0.038(4) 0.040(4) 0.036(4) -0.014(3) -0.007(3) 0.008(4)
C36B 0.032(4) 0.044(4) 0.046(4) 0.005(3) 0.019(3) 0.006(3)
C37B 0.067(6) 0.050(5) 0.066(5) -0.001(4) 0.010(5) 0.009(5)
C38B 0.065(6) 0.089(7) 0.050(5) -0.018(5) -0.009(5) -0.016(5)
C39B 0.061(6) 0.067(6) 0.106(8) -0.032(6) 0.000(6) 0.006(5)
C40B 0.029(4) 0.041(4) 0.105(6) -0.026(4) 0.043(4) -0.002(3)
N1N 0.120(7) 0.162(9) 0.047(5) -0.019(5) -0.005(5) 0.067(6)
C1N 0.037(4) 0.056(5) 0.054(5) 0.000(4) 0.000(4) 0.006(4)
C2N 0.057(6) 0.105(8) 0.061(6) 0.004(6) -0.022(5) 0.037(6)
Si1C 0.0312(9) 0.0246(9) 0.0428(10) 0.0027(9) -0.0022(8) 0.0014(9)
O1C 0.046(3) 0.045(3) 0.046(3) -0.008(2) 0.023(2) -0.004(2)
O2C 0.041(2) 0.050(3) 0.042(3) -0.021(2) 0.023(2) -0.019(2)
O3C 0.100(4) 0.024(3) 0.038(3) -0.009(2) -0.022(3) 0.025(3)
O4C 0.063(3) 0.062(3) 0.016(2) -0.011(2) 0.016(2) -0.021(3)
O5C 0.041(3) 0.062(4) 0.127(5) -0.007(4) -0.005(3) -0.024(3)
O6C 0.077(4) 0.065(4) 0.064(4) -0.014(3) 0.006(3) -0.013(3)
O7C 0.034(3) 0.029(2) 0.040(3) -0.005(2) -0.014(2) 0.000(2)
N1C 0.043(4) 0.042(4) 0.065(4) -0.003(3) -0.008(4) 0.002(3)
C1C 0.051(4) 0.024(3) 0.044(4) 0.010(3) 0.034(3) 0.014(3)
C2C 0.059(4) 0.039(4) 0.053(4) 0.006(3) 0.031(4) 0.022(4)
C3C 0.070(5) 0.050(5) 0.060(5) 0.019(4) 0.034(4) 0.023(4)
C4C 0.114(7) 0.043(4) 0.016(3) -0.007(3) 0.018(4) 0.035(5)
C5C 0.061(5) 0.014(3) 0.042(4) 0.009(3) 0.013(4) 0.010(3)
C6C 0.054(4) 0.014(3) 0.033(3) -0.005(3) 0.020(3) 0.012(3)
C7C 0.037(3) 0.024(3) 0.021(3) -0.016(3) 0.012(3) 0.000(3)
C8C 0.040(4) 0.020(3) 0.035(4) -0.016(3) 0.008(3) 0.004(3)
C9C 0.042(4) 0.014(3) 0.047(4) -0.006(3) -0.003(3) 0.007(3)
C10C 0.098(6) 0.010(3) 0.023(4) -0.004(3) -0.003(4) 0.017(4)
C11C 0.045(4) 0.017(3) 0.065(5) -0.010(3) -0.011(4) 0.009(3)
C12C 0.030(4) 0.045(5) 0.089(6) -0.013(4) 0.002(4) -0.011(4)
C13C 0.049(4) 0.048(4) 0.056(4) -0.015(4) 0.031(4) -0.017(4)
C14C 0.058(4) 0.042(4) 0.026(3) -0.020(3) 0.016(3) -0.009(4)
C15C 0.038(4) 0.047(5) 0.060(5) 0.004(4) 0.031(4) 0.002(4)
C16C 0.045(4) 0.024(4) 0.079(5) -0.004(4) 0.029(4) 0.004(3)
C17C 0.042(4) 0.021(3) 0.059(4) 0.009(3) 0.028(4) 0.001(3)
C18C 0.024(3) 0.028(4) 0.055(4) 0.003(3) 0.010(3) 0.006(3)
C19C 0.038(4) 0.026(4) 0.074(5) 0.015(3) 0.030(4) 0.012(3)
C20C 0.049(5) 0.025(4) 0.080(6) -0.006(4) 0.004(4) -0.006(4)
C21C 0.034(4) 0.040(4) 0.107(6) 0.017(4) 0.045(4) 0.016(4)
C22C 0.056(5) 0.074(6) 0.114(8) -0.016(6) 0.015(6) -0.009(5)
C23C 0.038(4) 0.016(3) 0.070(5) 0.004(3) -0.021(4) 0.002(3)
C24C 0.095(6) 0.040(4) 0.035(4) -0.018(4) -0.035(4) 0.026(5)
C25C 0.026(3) 0.058(5) 0.037(4) 0.015(3) 0.009(3) 0.001(3)
C26C 0.053(4) 0.094(6) 0.043(4) 0.007(5) 0.021(4) -0.003(5)
C27C 0.038(4) 0.080(6) 0.027(4) 0.006(4) 0.005(3) 0.002(4)
C28C 0.041(4) 0.051(5) 0.053(5) 0.027(4) 0.007(4) 0.009(4)
C29C 0.041(4) 0.031(4) 0.026(3) -0.006(3) -0.005(3) 0.001(4)
C30C 0.067(5) 0.032(4) 0.036(4) 0.014(3) 0.004(4) 0.011(4)
C31C 0.120(7) 0.064(6) 0.032(4) 0.007(4) 0.031(5) 0.030(5)
C32C 0.128(7) 0.066(6) 0.051(5) 0.011(4) 0.050(5) 0.012(6)
C33C 0.094(6) 0.058(5) 0.047(4) 0.006(4) 0.043(4) -0.013(5)
C34C 0.053(5) 0.044(4) 0.032(4) 0.004(3) -0.004(4) 0.002(4)
C35C 0.033(4) 0.028(4) 0.077(6) 0.009(4) -0.013(4) -0.007(3)
C36C 0.087(6) 0.016(4) 0.094(7) -0.020(4) -0.035(5) -0.005(4)
C37C 0.110(8) 0.020(4) 0.155(10) -0.015(5) -0.072(8) 0.016(5)
C38C 0.088(7) 0.037(5) 0.107(8) 0.008(5) -0.052(6) -0.018(5)
C39C 0.040(5) 0.046(5) 0.131(9) 0.019(5) -0.031(5) -0.012(4)
C40C 0.039(5) 0.058(6) 0.107(7) 0.024(5) -0.026(5) -0.014(4)
Si1D 0.0213(8) 0.0222(9) 0.0402(10) 0.0002(8) 0.0054(8) -0.0010(8)
O1D 0.031(2) 0.029(2) 0.046(3) -0.003(2) 0.018(2) -0.005(2)
O2D 0.030(2) 0.055(3) 0.040(3) -0.024(2) 0.016(2) -0.011(2)
O3D 0.049(3) 0.024(2) 0.037(3) -0.006(2) -0.014(2) 0.010(2)
O4D 0.035(3) 0.060(3) 0.029(2) -0.006(2) 0.001(2) 0.011(2)
O5D 0.068(4) 0.056(4) 0.105(5) 0.020(3) -0.029(4) -0.018(3)
O6D 0.061(4) 0.084(4) 0.073(4) -0.010(3) -0.009(3) -0.021(3)
O7D 0.026(2) 0.018(2) 0.032(2) -0.0011(18) -0.0069(19) -0.0012(19)
N1D 0.047(4) 0.030(4) 0.106(6) 0.009(4) -0.007(4) 0.005(3)
C1D 0.063(4) 0.011(3) 0.033(4) -0.001(3) 0.015(3) 0.009(3)
C2D 0.050(4) 0.027(4) 0.056(4) 0.015(3) 0.035(3) 0.009(3)
C3D 0.070(5) 0.032(4) 0.006(3) 0.008(3) 0.003(3) 0.025(4)
C4D 0.036(4) 0.035(4) 0.044(4) 0.000(3) 0.015(3) 0.010(3)
C5D 0.042(3) 0.014(3) 0.028(3) 0.001(2) 0.006(3) 0.019(3)
C6D 0.023(3) 0.026(3) 0.033(3) -0.005(3) 0.007(3) 0.005(3)
C7D 0.022(3) 0.024(3) 0.042(4) -0.011(3) 0.008(3) 0.003(3)
C8D 0.018(3) 0.030(4) 0.024(3) -0.011(3) -0.007(3) 0.004(3)
C9D 0.025(3) 0.015(3) 0.036(4) -0.006(3) 0.004(3) 0.001(3)
C10D 0.041(4) 0.006(3) 0.041(4) -0.004(3) -0.002(3) 0.008(3)
C11D 0.030(4) 0.025(4) 0.045(4) 0.012(3) -0.003(3) -0.001(3)
C12D 0.030(3) 0.022(3) 0.058(4) 0.002(3) 0.024(3) 0.004(3)
C13D 0.036(4) 0.030(4) 0.047(4) -0.002(3) 0.012(3) -0.002(3)
C14D 0.041(3) 0.019(3) 0.041(4) -0.006(3) 0.034(3) -0.003(3)
C15D 0.030(3) 0.026(4) 0.058(4) -0.007(3) 0.024(3) 0.001(3)
C16D 0.018(3) 0.018(3) 0.065(4) 0.012(3) 0.010(3) 0.000(3)
C17D 0.037(4) 0.034(4) 0.047(4) 0.014(3) 0.018(3) -0.003(3)
C18D 0.039(4) 0.032(4) 0.040(4) 0.010(3) 0.005(3) 0.003(3)
C19D 0.043(4) 0.027(4) 0.055(5) -0.005(3) -0.013(4) 0.000(3)
C20D 0.022(3) 0.042(4) 0.073(5) 0.006(4) 0.013(4) -0.009(3)
C21D 0.034(4) 0.039(4) 0.074(5) 0.010(4) 0.018(4) -0.002(4)
C22D 0.034(4) 0.064(5) 0.081(6) -0.006(4) 0.031(4) -0.017(4)
C23D 0.038(4) 0.023(4) 0.039(4) 0.000(3) -0.004(3) 0.002(3)
C24D 0.077(5) 0.010(3) 0.051(5) -0.007(3) -0.025(4) 0.011(4)
C25D 0.029(4) 0.041(4) 0.043(4) 0.010(3) -0.004(3) 0.006(3)
C26D 0.023(4) 0.042(4) 0.058(5) -0.008(4) -0.013(3) -0.005(3)
C27D 0.055(4) 0.078(6) 0.043(4) 0.006(4) 0.022(4) 0.007(4)
C28D 0.044(4) 0.063(5) 0.051(5) 0.012(4) 0.010(4) 0.000(4)
C29D 0.026(3) 0.035(4) 0.031(3) 0.004(3) 0.001(3) -0.002(3)
C30D 0.031(4) 0.040(4) 0.051(4) 0.014(3) 0.013(3) 0.007(3)
C31D 0.057(5) 0.037(4) 0.069(5) 0.017(4) 0.019(4) 0.006(4)
C32D 0.054(4) 0.074(6) 0.027(3) 0.010(4) 0.023(3) 0.006(4)
C33D 0.059(5) 0.045(4) 0.040(4) -0.008(3) 0.009(4) 0.020(4)
C34D 0.035(4) 0.032(4) 0.040(4) 0.008(3) 0.009(3) 0.004(3)
C35D 0.024(3) 0.025(3) 0.042(4) 0.003(3) 0.004(3) 0.005(3)
C36D 0.039(4) 0.027(4) 0.044(4) 0.001(3) -0.003(3) 0.005(3)
C37D 0.034(4) 0.027(4) 0.075(5) -0.006(4) -0.018(4) 0.007(3)
C38D 0.028(4) 0.015(4) 0.115(7) 0.011(4) -0.015(5) -0.004(3)
C39D 0.021(4) 0.040(4) 0.089(6) 0.007(4) 0.003(4) 0.001(4)
C40D 0.033(4) 0.031(4) 0.056(5) -0.002(3) -0.001(4) 0.005(3)
N2N 0.080(5) 0.095(6) 0.050(4) -0.002(4) 0.008(4) 0.020(5)
C3N 0.045(4) 0.100(7) 0.067(5) 0.030(5) 0.019(4) 0.003(5)
C4N 0.042(5) 0.070(6) 0.053(5) 0.028(5) -0.009(4) 0.007(4)

loop_
_atom_type_symbol
_atom_type_description
_atom_type_scat_dispersion_real
_atom_type_scat_dispersion_imag
_atom_type_scat_source
C C 0.0033 0.0016 'International Tables Vol C Tables 4.2.6.8 and 6.1.1.4'
H H 0.0000 0.0000 'International Tables Vol C Tables 4.2.6.8 and 6.1.1.4'
N N 0.0061 0.0033 'International Tables Vol C Tables 4.2.6.8 and 6.1.1.4'
O O 0.0106 0.0060 'International Tables Vol C Tables 4.2.6.8 and 6.1.1.4'
Si Si 0.0817 0.0704 'International Tables Vol C Tables 4.2.6.8 and 6.1.1.4'

loop_
_geom_angle_atom_site_label_1
_geom_angle_atom_site_label_2
_geom_angle_atom_site_label_3
_geom_angle
O7A Si1A C35A 108.9(3)
O7A Si1A C29A 108.7(3)
C35A Si1A C29A 110.8(4)
O7A Si1A C25A 106.6(3)
C35A Si1A C25A 107.3(3)
C29A Si1A C25A 114.4(3)
C1A O1A C15A 119.8(5)
C23A O7A Si1A 126.2(4)
O5A N1A O6A 124.2(8)
O5A N1A C19A 118.9(8)
O6A N1A C19A 116.8(7)
C6A C1A O1A 118.6(6)
C6A C1A C2A 120.8(6)
O1A C1A C2A 120.5(6)
C3A C2A C1A 119.8(7)
C2A C3A C4A 120.1(7)
C5A C4A C3A 119.7(7)
C4A C5A C6A 120.3(6)
C4A C5A C10A 119.4(6)
C6A C5A C10A 120.2(6)
C1A C6A C5A 119.1(6)
C1A C6A C7A 122.9(6)
C5A C6A C7A 117.9(6)
O2A C7A C6A 123.7(6)
O2A C7A C8A 119.5(6)
C6A C7A C8A 116.6(6)
C9A C8A C14A 120.6(6)
C9A C8A C7A 120.5(6)
C14A C8A C7A 119.0(6)
C8A C9A C10A 119.2(6)
C8A C9A C11A 121.0(6)
C10A C9A C11A 119.8(6)
O3A C10A C9A 121.5(6)
O3A C10A C5A 119.3(6)
C9A C10A C5A 119.2(6)
C9A C11A C12A 107.9(6)
C9A C11A C23A 111.0(5)
C12A C11A C23A 116.8(6)
C13A C12A C11A 111.0(6)
C13A C12A C22A 111.3(6)
C11A C12A C22A 113.0(6)
C12A C13A C14A 113.2(6)
O4A C14A C8A 120.0(6)
O4A C14A C13A 122.6(6)
C8A C14A C13A 117.4(6)
O1A C15A C16A 109.0(6)
C17A C16A C21A 117.5(7)
C17A C16A C15A 123.2(6)
C21A C16A C15A 119.3(7)
C18A C17A C16A 122.2(7)
C19A C18A C17A 119.0(8)
C18A C19A C20A 122.4(8)
C18A C19A N1A 120.5(8)
C20A C19A N1A 117.1(7)
C21A C20A C19A 118.1(8)
C20A C21A C16A 120.8(8)
O7A C23A C24A 113.9(7)
O7A C23A C11A 109.2(5)
C24A C23A C11A 113.0(6)
C28A C25A C26A 105.0(6)
C28A C25A C27A 111.3(6)
C26A C25A C27A 99.7(6)
C28A C25A Si1A 111.5(5)
C26A C25A Si1A 117.1(5)
C27A C25A Si1A 111.6(5)
C30A C29A C34A 116.6(8)
C30A C29A Si1A 120.8(7)
C34A C29A Si1A 122.6(7)
C29A C30A C31A 123.6(10)
C32A C31A C30A 117.9(11)
C31A C32A C33A 120.4(9)
C32A C33A C34A 120.1(9)
C29A C34A C33A 121.4(9)
C36A C35A C40A 119.5(8)
C36A C35A Si1A 116.7(7)
C40A C35A Si1A 122.6(7)
C37A C36A C35A 124.4(10)
C36A C37A C38A 116.3(11)
C37A C38A C39A 118.9(10)
C40A C39A C38A 118.9(11)
C39A C40A C35A 121.0(9)
O7B Si1B C35B 106.3(3)
O7B Si1B C25B 109.2(3)
C35B Si1B C25B 108.0(3)
O7B Si1B C29B 111.4(3)
C35B Si1B C29B 105.5(3)
C25B Si1B C29B 115.9(3)
C1B O1B C15B 118.3(7)
C23B O7B Si1B 127.6(4)
O5B N1B O6B 126.0(13)
O5B N1B C19B 123.4(12)
O6B N1B C19B 110.5(14)
O1B C1B C2B 123.7(7)
O1B C1B C6B 117.1(7)
C2B C1B C6B 119.2(8)
C1B C2B C3B 122.6(8)
C4B C3B C2B 119.2(9)
C3B C4B C5B 119.9(9)
C4B C5B C6B 120.5(8)
C4B C5B C10B 118.6(8)
C6B C5B C10B 120.7(7)
C1B C6B C5B 118.4(7)
C1B C6B C7B 123.1(7)
C5B C6B C7B 118.5(7)
O2B C7B C6B 124.8(6)
O2B C7B C8B 116.1(7)
C6B C7B C8B 118.9(6)
C9B C8B C14B 121.6(7)
C9B C8B C7B 117.9(7)
C14B C8B C7B 120.4(6)
C8B C9B C11B 119.7(7)
C8B C9B C10B 121.2(7)
C11B C9B C10B 119.1(7)
O3B C10B C5B 123.0(8)
O3B C10B C9B 118.6(8)
C5B C10B C9B 118.5(7)
C9B C11B C12B 111.5(6)
C9B C11B C23B 112.0(6)
C12B C11B C23B 113.5(7)
C11B C12B C22B 115.0(7)
C11B C12B C13B 111.0(6)
C22B C12B C13B 109.8(8)
C14B C13B C12B 112.5(7)
O4B C14B C8B 120.9(7)
O4B C14B C13B 121.6(7)
C8B C14B C13B 117.4(7)
O1B C15B C16B 110.0(7)
C17B C16B C21B 124.0(10)
C17B C16B C15B 116.8(10)
C21B C16B C15B 119.2(7)
C16B C17B C18B 115.8(12)
C19B C18B C17B 122.9(12)
C20B C19B C18B 119.6(13)
C20B C19B N1B 115.5(15)
C18B C19B N1B 124.9(12)
C19B C20B C21B 121.2(13)
C16B C21B C20B 116.6(9)
O7B C23B C24B 110.7(7)
O7B C23B C11B 108.1(5)
C24B C23B C11B 112.9(7)
C27B C25B C26B 112.7(7)
C27B C25B C28B 103.9(7)
C26B C25B C28B 106.2(7)
C27B C25B Si1B 108.7(5)
C26B C25B Si1B 111.5(5)
C28B C25B Si1B 113.7(5)
C34B C29B C30B 116.5(8)
C34B C29B Si1B 119.1(7)
C30B C29B Si1B 124.4(6)
C31B C30B C29B 120.2(9)
C30B C31B C32B 121.4(9)
C33B C32B C31B 119.3(9)
C32B C33B C34B 117.6(10)
C29B C34B C33B 124.8(9)
C40B C35B C36B 117.9(7)
C40B C35B Si1B 120.9(6)
C36B C35B Si1B 120.7(6)
C37B C36B C35B 122.8(8)
C36B C37B C38B 122.1(10)
C37B C38B C39B 115.5(10)
C40B C39B C38B 120.1(10)
C39B C40B C35B 121.1(9)
N1N C2N C1N 175.8(11)
O7C Si1C C35C 107.0(3)
O7C Si1C C29C 108.4(3)
C35C Si1C C29C 114.3(4)
O7C Si1C C25C 108.4(3)
C35C Si1C C25C 110.5(3)
C29C Si1C C25C 108.1(3)
C1C O1C C15C 119.6(5)
C23C O7C Si1C 123.4(4)
O6C N1C O5C 126.7(7)
O6C N1C C19C 119.3(7)
O5C N1C C19C 113.9(7)
C2C C1C O1C 121.9(6)
C2C C1C C6C 122.0(7)
O1C C1C C6C 116.1(6)
C1C C2C C3C 119.4(7)
C2C C3C C4C 121.6(8)
C5C C4C C3C 118.7(7)
C4C C5C C6C 121.1(7)
C4C C5C C10C 120.2(7)
C6C C5C C10C 118.7(6)
C5C C6C C1C 117.2(6)
C5C C6C C7C 118.9(6)
C1C C6C C7C 123.9(6)
O2C C7C C6C 122.7(6)
O2C C7C C8C 118.8(6)
C6C C7C C8C 118.5(5)
C9C C8C C14C 120.9(6)
C9C C8C C7C 118.6(6)
C14C C8C C7C 120.5(5)
C8C C9C C10C 120.6(7)
C8C C9C C11C 119.7(7)
C10C C9C C11C 119.6(6)
O3C C10C C9C 120.0(8)
O3C C10C C5C 121.2(7)
C9C C10C C5C 118.9(6)
C9C C11C C23C 113.5(6)
C9C C11C C12C 108.6(6)
C23C C11C C12C 115.7(7)
C13C C12C C22C 109.9(7)
C13C C12C C11C 112.5(6)
C22C C12C C11C 115.0(7)
C12C C13C C14C 113.1(6)
O4C C14C C8C 120.2(6)
O4C C14C C13C 121.5(6)
C8C C14C C13C 118.2(6)
O1C C15C C16C 106.4(5)
C17C C16C C21C 119.8(8)
C17C C16C C15C 123.0(7)
C21C C16C C15C 117.2(7)
C16C C17C C18C 121.0(7)
C17C C18C C19C 120.3(7)
C20C C19C C18C 118.7(7)
C20C C19C N1C 121.5(7)
C18C C19C N1C 119.8(7)
C19C C20C C21C 120.6(7)
C20C C21C C16C 119.6(8)
O7C C23C C11C 105.6(5)
O7C C23C C24C 114.1(6)
C11C C23C C24C 112.3(6)
C26C C25C C27C 107.1(6)
C26C C25C C28C 108.1(6)
C27C C25C C28C 107.8(6)
C26C C25C Si1C 115.3(5)
C27C C25C Si1C 109.2(5)
C28C C25C Si1C 109.2(5)
C34C C29C C30C 118.4(7)
C34C C29C Si1C 118.4(6)
C30C C29C Si1C 123.1(6)
C31C C30C C29C 118.3(7)
C32C C31C C30C 120.7(9)
C31C C32C C33C 121.5(9)
C34C C33C C32C 118.8(8)
C33C C34C C29C 122.3(8)
C36C C35C C40C 117.6(8)
C36C C35C Si1C 125.7(7)
C40C C35C Si1C 116.7(7)
C35C C36C C37C 121.2(11)
C38C C37C C36C 117.8(10)
C39C C38C C37C 122.2(9)
C40C C39C C38C 117.0(11)
C39C C40C C35C 124.2(10)
O7D Si1D C29D 107.0(3)
O7D Si1D C25D 108.8(3)
C29D Si1D C25D 108.3(3)
O7D Si1D C35D 106.6(3)
C29D Si1D C35D 113.9(3)
C25D Si1D C35D 111.9(3)
C1D O1D C15D 120.2(5)
C23D O7D Si1D 125.3(4)
O5D N1D O6D 122.6(8)
O5D N1D C19D 116.7(8)
O6D N1D C19D 120.6(7)
O1D C1D C6D 116.1(6)
O1D C1D C2D 124.8(7)
C6D C1D C2D 119.2(6)
C3D C2D C1D 119.9(7)
C4D C3D C2D 119.2(6)
C5D C4D C3D 122.6(7)
C4D C5D C6D 119.3(7)
C4D C5D C10D 119.0(6)
C6D C5D C10D 121.7(6)
C1D C6D C5D 119.7(6)
C1D C6D C7D 123.5(6)
C5D C6D C7D 116.8(6)
O2D C7D C6D 124.4(6)
O2D C7D C8D 117.4(6)
C6D C7D C8D 118.2(5)
C9D C8D C7D 120.0(6)
C9D C8D C14D 119.9(6)
C7D C8D C14D 120.0(5)
C8D C9D C10D 118.7(6)
C8D C9D C11D 120.6(6)
C10D C9D C11D 120.7(5)
O3D C10D C5D 122.8(6)
O3D C10D C9D 119.9(6)
C5D C10D C9D 117.3(6)
C12D C11D C9D 108.3(5)
C12D C11D C23D 114.9(6)
C9D C11D C23D 111.2(5)
C13D C12D C22D 112.2(6)
C13D C12D C11D 110.4(5)
C22D C12D C11D 112.2(6)
C14D C13D C12D 116.3(6)
O4D C14D C13D 122.7(6)
O4D C14D C8D 120.9(6)
C13D C14D C8D 116.1(6)
O1D C15D C16D 107.2(5)
C21D C16D C17D 116.1(7)
C21D C16D C15D 120.6(7)
C17D C16D C15D 123.2(6)
C18D C17D C16D 122.5(7)
C17D C18D C19D 117.7(7)
C20D C19D C18D 122.6(7)
C20D C19D N1D 121.1(7)
C18D C19D N1D 116.1(7)
C21D C20D C19D 117.8(7)
C20D C21D C16D 123.2(8)
O7D C23D C24D 109.7(6)
O7D C23D C11D 108.5(5)
C24D C23D C11D 110.3(5)
C28D C25D C26D 109.3(6)
C28D C25D C27D 107.4(6)
C26D C25D C27D 108.5(6)
C28D C25D Si1D 107.7(5)
C26D C25D Si1D 110.6(5)
C27D C25D Si1D 113.3(5)
C34D C29D C30D 114.7(6)
C34D C29D Si1D 126.1(5)
C30D C29D Si1D 119.1(5)
C31D C30D C29D 124.1(7)
C30D C31D C32D 118.5(8)
C31D C32D C33D 119.7(7)
C34D C33D C32D 119.8(7)
C33D C34D C29D 123.1(7)
C36D C35D C40D 118.6(6)
C36D C35D Si1D 124.7(5)
C40D C35D Si1D 116.5(5)
C35D C36D C37D 120.6(7)
C38D C37D C36D 119.1(7)
C37D C38D C39D 120.4(7)
C40D C39D C38D 120.8(8)
C39D C40D C35D 120.5(7)
N2N C4N C3N 178.8(11)

loop_
_geom_bond_atom_site_label_1
_geom_bond_atom_site_label_2
_geom_bond_distance
Si1A O7A 1.655(5)
Si1A C35A 1.872(8)
Si1A C29A 1.893(7)
Si1A C25A 1.895(8)
O1A C1A 1.374(8)
O1A C15A 1.418(7)
O2A C7A 1.220(8)
O3A C10A 1.225(8)
O4A C14A 1.227(8)
O5A N1A 1.201(8)
O6A N1A 1.231(10)
O7A C23A 1.423(8)
N1A C19A 1.503(11)
C1A C6A 1.381(9)
C1A C2A 1.414(9)
C2A C3A 1.368(11)
C3A C4A 1.423(10)
C4A C5A 1.382(9)
C5A C6A 1.414(9)
C5A C10A 1.475(9)
C6A C7A 1.474(9)
C7A C8A 1.529(9)
C8A C9A 1.345(9)
C8A C14A 1.472(9)
C9A C10A 1.475(10)
C9A C11A 1.496(9)
C11A C12A 1.502(11)
C11A C23A 1.562(9)
C12A C13A 1.496(10)
C12A C22A 1.576(10)
C13A C14A 1.468(9)
C15A C16A 1.475(10)
C16A C17A 1.380(10)
C16A C21A 1.408(10)
C17A C18A 1.379(10)
C18A C19A 1.329(10)
C19A C20A 1.401(12)
C20A C21A 1.379(12)
C23A C24A 1.471(11)
C25A C28A 1.497(10)
C25A C26A 1.544(10)
C25A C27A 1.547(10)
C29A C30A 1.366(12)
C29A C34A 1.357(11)
C30A C31A 1.387(13)
C31A C32A 1.338(14)
C32A C33A 1.375(13)
C33A C34A 1.372(11)
C35A C36A 1.398(12)
C35A C40A 1.376(11)
C36A C37A 1.313(13)
C37A C38A 1.462(16)
C38A C39A 1.470(17)
C39A C40A 1.334(13)
Si1B O7B 1.679(5)
Si1B C35B 1.859(8)
Si1B C25B 1.904(7)
Si1B C29B 1.898(7)
O1B C1B 1.359(10)
O1B C15B 1.407(9)
O2B C7B 1.221(8)
O3B C10B 1.221(9)
O4B C14B 1.198(9)
O5B N1B 1.110(18)
O6B N1B 1.243(15)
O7B C23B 1.410(8)
N1B C19B 1.491(18)
C1B C2B 1.370(11)
C1B C6B 1.389(10)
C2B C3B 1.380(12)
C3B C4B 1.360(12)
C4B C5B 1.391(11)
C5B C6B 1.414(10)
C5B C10B 1.490(11)
C6B C7B 1.476(10)
C7B C8B 1.525(10)
C8B C9B 1.384(10)
C8B C14B 1.479(11)
C9B C11B 1.505(10)
C9B C10B 1.483(11)
C11B C12B 1.496(12)
C11B C23B 1.579(10)
C12B C22B 1.541(11)
C12B C13B 1.539(11)
C13B C14B 1.497(10)
C15B C16B 1.532(13)
C16B C17B 1.365(11)
C16B C21B 1.355(13)
C17B C18B 1.382(18)
C18B C19B 1.33(2)
C19B C20B 1.343(15)
C20B C21B 1.401(13)
C23B C24B 1.488(12)
C25B C27B 1.479(11)
C25B C26B 1.506(11)
C25B C28B 1.561(11)
C29B C34B 1.355(11)
C29B C30B 1.392(11)
C30B C31B 1.381(12)
C31B C32B 1.377(15)
C32B C33B 1.373(14)
C33B C34B 1.385(12)
C35B C40B 1.402(10)
C35B C36B 1.407(11)
C36B C37B 1.263(12)
C37B C38B 1.432(13)
C38B C39B 1.471(14)
C39B C40B 1.320(13)
N1N C2N 1.139(12)
C1N C2N 1.432(13)
Si1C O7C 1.669(5)
Si1C C35C 1.875(7)
Si1C C29C 1.876(7)
Si1C C25C 1.884(7)
O1C C1C 1.363(8)
O1C C15C 1.453(8)
O2C C7C 1.219(7)
O3C C10C 1.238(8)
O4C C14C 1.218(7)
O5C N1C 1.236(8)
O6C N1C 1.203(9)
O7C C23C 1.460(8)
N1C C19C 1.424(10)
C1C C2C 1.374(10)
C1C C6C 1.406(9)
C2C C3C 1.373(10)
C3C C4C 1.386(11)
C4C C5C 1.403(10)
C5C C6C 1.405(9)
C5C C10C 1.497(11)
C6C C7C 1.473(9)
C7C C8C 1.491(9)
C8C C9C 1.366(9)
C8C C14C 1.471(9)
C9C C10C 1.465(10)
C9C C11C 1.512(10)
C11C C23C 1.550(9)
C11C C12C 1.543(12)
C12C C13C 1.527(10)
C12C C22C 1.516(11)
C13C C14C 1.519(10)
C15C C16C 1.516(10)
C16C C17C 1.354(10)
C16C C21C 1.412(10)
C17C C18C 1.356(10)
C18C C19C 1.421(9)
C19C C20C 1.373(11)
C20C C21C 1.375(11)
C23C C24C 1.514(11)
C25C C26C 1.517(10)
C25C C27C 1.529(9)
C25C C28C 1.529(10)
C29C C34C 1.394(10)
C29C C30C 1.423(10)
C30C C31C 1.404(12)
C31C C32C 1.366(13)
C32C C33C 1.379(12)
C33C C34C 1.367(11)
C35C C36C 1.328(12)
C35C C40C 1.395(13)
C36C C37C 1.447(12)
C37C C38C 1.394(17)
C38C C39C 1.348(14)
C39C C40C 1.391(11)
Si1D O7D 1.658(4)
Si1D C29D 1.853(7)
Si1D C25D 1.875(7)
Si1D C35D 1.894(7)
O1D C1D 1.343(8)
O1D C15D 1.403(7)
O2D C7D 1.247(7)
O3D C10D 1.237(7)
O4D C14D 1.206(7)
O5D N1D 1.232(8)
O6D N1D 1.221(9)
O7D C23D 1.443(7)
N1D C19D 1.488(10)
C1D C6D 1.412(10)
C1D C2D 1.408(9)
C2D C3D 1.401(9)
C3D C4D 1.373(10)
C4D C5D 1.368(9)
C5D C6D 1.405(9)
C5D C10D 1.459(10)
C6D C7D 1.446(9)
C7D C8D 1.500(9)
C8D C9D 1.353(8)
C8D C14D 1.489(9)
C9D C10D 1.490(9)
C9D C11D 1.531(9)
C11D C12D 1.529(10)
C11D C23D 1.552(9)
C12D C13D 1.515(9)
C12D C22D 1.531(9)
C13D C14D 1.477(9)
C15D C16D 1.519(9)
C16D C21D 1.389(9)
C16D C17D 1.404(10)
C17D C18D 1.351(9)
C18D C19D 1.385(10)
C19D C20D 1.366(11)
C20D C21D 1.352(11)
C23D C24D 1.558(10)
C25D C28D 1.533(10)
C25D C26D 1.526(9)
C25D C27D 1.559(10)
C29D C34D 1.404(9)
C29D C30D 1.399(10)
C30D C31D 1.368(11)
C31D C32D 1.385(11)
C32D C33D 1.397(11)
C33D C34D 1.351(10)
C35D C36D 1.385(9)
C35D C40D 1.385(10)
C36D C37D 1.396(10)
C37D C38D 1.370(12)
C38D C39D 1.366(12)
C39D C40D 1.365(10)
N2N C4N 1.161(11)
C3N C4N 1.412(12)

loop_
_geom_torsion_atom_site_label_1
_geom_torsion_atom_site_label_2
_geom_torsion_atom_site_label_3
_geom_torsion_atom_site_label_4
_geom_torsion
C35A Si1A O7A C23A -83.7(6)
C29A Si1A O7A C23A 37.2(7)
C25A Si1A O7A C23A 160.9(6)
C15A O1A C1A C6A 171.2(5)
C15A O1A C1A C2A -12.5(8)
C6A C1A C2A C3A -3.7(10)
O1A C1A C2A C3A -180.0(6)
C1A C2A C3A C4A 1.1(11)
C2A C3A C4A C5A 1.9(10)
C3A C4A C5A C6A -2.3(9)
C3A C4A C5A C10A 179.7(6)
O1A C1A C6A C5A 179.5(5)
C2A C1A C6A C5A 3.2(9)
O1A C1A C6A C7A -4.0(9)
C2A C1A C6A C7A 179.7(6)
C4A C5A C6A C1A -0.2(9)
C10A C5A C6A C1A 177.8(6)
C4A C5A C6A C7A -176.9(5)
C10A C5A C6A C7A 1.1(8)
C1A C6A C7A O2A -22.2(10)
C5A C6A C7A O2A 154.3(6)
C1A C6A C7A C8A 161.8(6)
C5A C6A C7A C8A -21.7(8)
O2A C7A C8A C9A -149.8(6)
C6A C7A C8A C9A 26.4(9)
O2A C7A C8A C14A 29.1(9)
C6A C7A C8A C14A -154.7(6)
C14A C8A C9A C10A 172.4(6)
C7A C8A C9A C10A -8.7(9)
C14A C8A C9A C11A -8.0(10)
C7A C8A C9A C11A 170.8(6)
C8A C9A C10A O3A 169.8(6)
C11A C9A C10A O3A -9.7(10)
C8A C9A C10A C5A -12.8(9)
C11A C9A C10A C5A 167.6(6)
C4A C5A C10A O3A 12.4(9)
C6A C5A C10A O3A -165.6(6)
C4A C5A C10A C9A -165.0(6)
C6A C5A C10A C9A 17.0(9)
C8A C9A C11A C12A -30.8(8)
C10A C9A C11A C12A 148.8(6)
C8A C9A C11A C23A 98.3(8)
C10A C9A C11A C23A -82.2(7)
C9A C11A C12A C13A 59.5(7)
C23A C11A C12A C13A -66.2(8)
C9A C11A C12A C22A -174.7(6)
C23A C11A C12A C22A 59.6(8)
C11A C12A C13A C14A -50.8(8)
C22A C12A C13A C14A -177.6(6)
C9A C8A C14A O4A -157.6(6)
C7A C8A C14A O4A 23.5(9)
C9A C8A C14A C13A 18.8(9)
C7A C8A C14A C13A -160.1(6)
C12A C13A C14A O4A -172.3(6)
C12A C13A C14A C8A 11.5(9)
C1A O1A C15A C16A -170.2(5)
O1A C15A C16A C17A 12.4(9)
O1A C15A C16A C21A -166.0(6)
C21A C16A C17A C18A -0.5(11)
C15A C16A C17A C18A -178.9(7)
C16A C17A C18A C19A 2.0(12)
C17A C18A C19A C20A -2.7(12)
C17A C18A C19A N1A 177.6(7)
O5A N1A C19A C18A -174.2(7)
O6A N1A C19A C18A 7.5(10)
O5A N1A C19A C20A 6.1(10)
O6A N1A C19A C20A -172.3(7)
C18A C19A C20A C21A 2.0(11)
N1A C19A C20A C21A -178.3(6)
C19A C20A C21A C16A -0.4(10)
C17A C16A C21A C20A -0.3(10)
C15A C16A C21A C20A 178.2(6)
Si1A O7A C23A C24A 55.0(8)
Si1A O7A C23A C11A -177.6(5)
C9A C11A C23A O7A -45.0(8)
C12A C11A C23A O7A 79.1(7)
C9A C11A C23A C24A 82.9(8)
C12A C11A C23A C24A -153.0(7)
O7A Si1A C25A C28A -175.1(5)
C35A Si1A C25A C28A 68.4(6)
C29A Si1A C25A C28A -54.9(6)
O7A Si1A C25A C26A -54.2(6)
C35A Si1A C25A C26A -170.7(6)
C29A Si1A C25A C26A 66.0(7)
O7A Si1A C25A C27A 59.7(5)
C35A Si1A C25A C27A -56.7(6)
C29A Si1A C25A C27A 179.9(5)
O7A Si1A C29A C30A 75.4(8)
C35A Si1A C29A C30A -164.9(8)
C25A Si1A C29A C30A -43.5(9)
O7A Si1A C29A C34A -104.7(6)
C35A Si1A C29A C34A 14.9(7)
C25A Si1A C29A C34A 136.3(6)
C34A C29A C30A C31A 0.9(16)
Si1A C29A C30A C31A -179.2(9)
C29A C30A C31A C32A -1.0(18)
C30A C31A C32A C33A 1.6(16)
C31A C32A C33A C34A -2.3(14)
C30A C29A C34A C33A -1.6(12)
Si1A C29A C34A C33A 178.6(6)
C32A C33A C34A C29A 2.3(12)
O7A Si1A C35A C36A -31.4(7)
C29A Si1A C35A C36A -150.9(6)
C25A Si1A C35A C36A 83.6(6)
O7A Si1A C35A C40A 161.3(6)
C29A Si1A C35A C40A 41.8(7)
C25A Si1A C35A C40A -83.8(7)
C40A C35A C36A C37A -9.3(13)
Si1A C35A C36A C37A -177.1(8)
C35A C36A C37A C38A 7.5(16)
C36A C37A C38A C39A -5.5(16)
C37A C38A C39A C40A 5.4(16)
C38A C39A C40A C35A -7.1(15)
C36A C35A C40A C39A 8.8(12)
Si1A C35A C40A C39A 175.8(7)
C35B Si1B O7B C23B 130.2(7)
C25B Si1B O7B C23B -113.6(7)
C29B Si1B O7B C23B 15.7(8)
C15B O1B C1B C2B -10.8(10)
C15B O1B C1B C6B 173.2(6)
O1B C1B C2B C3B -179.4(7)
C6B C1B C2B C3B -3.5(11)
C1B C2B C3B C4B 0.5(12)
C2B C3B C4B C5B 4.2(12)
C3B C4B C5B C6B -5.7(11)
C3B C4B C5B C10B 179.8(7)
O1B C1B C6B C5B 178.1(6)
C2B C1B C6B C5B 1.9(10)
O1B C1B C6B C7B -5.6(10)
C2B C1B C6B C7B 178.3(7)
C4B C5B C6B C1B 2.6(10)
C10B C5B C6B C1B 177.0(6)
C4B C5B C6B C7B -173.9(6)
C10B C5B C6B C7B 0.5(10)
C1B C6B C7B O2B -20.4(11)
C5B C6B C7B O2B 156.0(7)
C1B C6B C7B C8B 165.5(6)
C5B C6B C7B C8B -18.2(9)
O2B C7B C8B C9B -151.3(6)
C6B C7B C8B C9B 23.3(9)
O2B C7B C8B C14B 27.3(9)
C6B C7B C8B C14B -158.0(6)
C14B C8B C9B C11B -11.5(10)
C7B C8B C9B C11B 167.1(6)
C14B C8B C9B C10B 171.1(6)
C7B C8B C9B C10B -10.3(9)
C4B C5B C10B O3B 5.6(11)
C6B C5B C10B O3B -168.9(7)
C4B C5B C10B C9B -173.0(6)
C6B C5B C10B C9B 12.5(10)
C8B C9B C10B O3B 174.2(7)
C11B C9B C10B O3B -3.3(10)
C8B C9B C10B C5B -7.1(10)
C11B C9B C10B C5B 175.5(6)
C8B C9B C11B C12B -24.4(9)
C10B C9B C11B C12B 153.1(6)
C8B C9B C11B C23B 104.0(8)
C10B C9B C11B C23B -78.5(8)
C9B C11B C12B C22B -179.1(7)
C23B C11B C12B C22B 53.3(9)
C9B C11B C12B C13B 55.5(8)
C23B C11B C12B C13B -72.1(8)
C11B C12B C13B C14B -52.2(9)
C22B C12B C13B C14B 179.5(6)
C9B C8B C14B O4B -160.6(7)
C7B C8B C14B O4B 20.8(10)
C9B C8B C14B C13B 14.9(10)
C7B C8B C14B C13B -163.7(6)
C12B C13B C14B O4B -167.2(7)
C12B C13B C14B C8B 17.4(9)
C1B O1B C15B C16B -172.2(6)
O1B C15B C16B C17B -170.7(7)
O1B C15B C16B C21B 10.4(10)
C21B C16B C17B C18B -0.8(13)
C15B C16B C17B C18B -179.6(8)
C16B C17B C18B C19B -0.2(15)
C17B C18B C19B C20B 1.2(17)
C17B C18B C19B N1B 179.0(9)
O5B N1B C19B C20B 0.1(17)
O6B N1B C19B C20B -176.0(9)
O5B N1B C19B C18B -177.7(13)
O6B N1B C19B C18B 6.1(16)
C18B C19B C20B C21B -1.1(15)
N1B C19B C20B C21B -179.1(8)
C17B C16B C21B C20B 0.9(13)
C15B C16B C21B C20B 179.7(7)
C19B C20B C21B C16B 0.1(13)
Si1B O7B C23B C24B 68.8(9)
Si1B O7B C23B C11B -167.1(6)
C9B C11B C23B O7B -23.6(10)
C12B C11B C23B O7B 103.8(7)
C9B C11B C23B C24B 99.2(8)
C12B C11B C23B C24B -133.5(7)
O7B Si1B C25B C27B -53.3(6)
C35B Si1B C25B C27B 61.8(6)
C29B Si1B C25B C27B 179.9(5)
O7B Si1B C25B C26B -178.2(5)
C35B Si1B C25B C26B -63.1(6)
C29B Si1B C25B C26B 55.0(6)
O7B Si1B C25B C28B 61.8(6)
C35B Si1B C25B C28B 176.9(6)
C29B Si1B C25B C28B -65.0(7)
O7B Si1B C29B C34B 67.8(8)
C35B Si1B C29B C34B -47.2(7)
C25B Si1B C29B C34B -166.6(7)
O7B Si1B C29B C30B -115.7(7)
C35B Si1B C29B C30B 129.4(7)
C25B Si1B C29B C30B 9.9(8)
C34B C29B C30B C31B -3.2(12)
Si1B C29B C30B C31B -179.8(7)
C29B C30B C31B C32B 4.5(14)
C30B C31B C32B C33B -1.9(14)
C31B C32B C33B C34B -1.8(14)
C30B C29B C34B C33B -0.5(14)
Si1B C29B C34B C33B 176.3(8)
C32B C33B C34B C29B 3.1(15)
O7B Si1B C35B C40B 28.1(7)
C25B Si1B C35B C40B -88.9(7)
C29B Si1B C35B C40B 146.6(6)
O7B Si1B C35B C36B -160.0(6)
C25B Si1B C35B C36B 83.0(6)
C29B Si1B C35B C36B -41.6(6)
C40B C35B C36B C37B -6.3(12)
Si1B C35B C36B C37B -178.4(7)
C35B C36B C37B C38B 2.8(14)
C36B C37B C38B C39B -0.5(14)
C37B C38B C39B C40B 2.0(15)
C38B C39B C40B C35B -5.7(15)
C36B C35B C40B C39B 7.7(13)
Si1B C35B C40B C39B 179.8(8)
C35C Si1C O7C C23C 40.4(6)
C29C Si1C O7C C23C -83.4(6)
C25C Si1C O7C C23C 159.6(5)
C15C O1C C1C C2C 3.1(9)
C15C O1C C1C C6C -175.4(6)
O1C C1C C2C C3C 178.8(6)
C6C C1C C2C C3C -2.8(10)
C1C C2C C3C C4C 1.0(11)
C2C C3C C4C C5C 0.3(11)
C3C C4C C5C C6C 0.1(10)
C3C C4C C5C C10C 178.9(6)
C4C C5C C6C C1C -1.7(9)
C10C C5C C6C C1C 179.5(6)
C4C C5C C6C C7C 178.4(6)
C10C C5C C6C C7C -0.4(9)
C2C C1C C6C C5C 3.0(9)
O1C C1C C6C C5C -178.4(5)
C2C C1C C6C C7C -177.0(6)
O1C C1C C6C C7C 1.5(9)
C5C C6C C7C O2C 159.1(6)
C1C C6C C7C O2C -20.8(10)
C5C C6C C7C C8C -20.4(9)
C1C C6C C7C C8C 159.7(6)
O2C C7C C8C C9C -154.0(6)
C6C C7C C8C C9C 25.6(8)
O2C C7C C8C C14C 26.2(9)
C6C C7C C8C C14C -154.3(6)
C14C C8C C9C C10C 170.7(6)
C7C C8C C9C C10C -9.1(9)
C14C C8C C9C C11C -5.4(9)
C7C C8C C9C C11C 174.7(5)
C8C C9C C10C O3C 168.0(6)
C11C C9C C10C O3C -15.9(9)
C8C C9C C10C C5C -11.8(9)
C11C C9C C10C C5C 164.3(6)
C4C C5C C10C O3C 18.2(10)
C6C C5C C10C O3C -163.0(6)
C4C C5C C10C C9C -162.1(6)
C6C C5C C10C C9C 16.7(9)
C8C C9C C11C C23C 94.0(8)
C10C C9C C11C C23C -82.1(8)
C8C C9C C11C C12C -36.1(8)
C10C C9C C11C C12C 147.8(6)
C9C C11C C12C C13C 58.0(8)
C23C C11C C12C C13C -70.9(8)
C9C C11C C12C C22C -175.3(6)
C23C C11C C12C C22C 55.8(9)
C22C C12C C13C C14C -168.5(7)
C11C C12C C13C C14C -39.1(9)
C9C C8C C14C O4C -150.0(7)
C7C C8C C14C O4C 29.9(10)
C9C C8C C14C C13C 26.5(9)
C7C C8C C14C C13C -153.7(6)
C12C C13C C14C O4C 174.1(7)
C12C C13C C14C C8C -2.4(9)
C1C O1C C15C C16C -175.7(5)
O1C C15C C16C C17C -9.7(9)
O1C C15C C16C C21C 170.7(6)
C21C C16C C17C C18C -0.4(11)
C15C C16C C17C C18C -179.9(6)
C16C C17C C18C C19C 0.9(10)
C17C C18C C19C C20C -2.2(10)
C17C C18C C19C N1C 178.5(6)
O6C N1C C19C C20C 167.5(7)
O5C N1C C19C C20C -9.7(10)
O6C N1C C19C C18C -13.2(10)
O5C N1C C19C C18C 169.5(6)
C18C C19C C20C C21C 3.1(11)
N1C C19C C20C C21C -177.6(7)
C19C C20C C21C C16C -2.6(11)
C17C C16C C21C C20C 1.2(11)
C15C C16C C21C C20C -179.2(7)
Si1C O7C C23C C11C 168.3(5)
Si1C O7C C23C C24C 44.5(8)
C9C C11C C23C O7C -57.5(8)
C12C C11C C23C O7C 69.0(8)
C9C C11C C23C C24C 67.4(8)
C12C C11C C23C C24C -166.1(6)
O7C Si1C C25C C26C -45.8(7)
C35C Si1C C25C C26C 71.1(7)
C29C Si1C C25C C26C -163.1(6)
O7C Si1C C25C C27C 74.8(5)
C35C Si1C C25C C27C -168.3(5)
C29C Si1C C25C C27C -42.5(6)
O7C Si1C C25C C28C -167.7(4)
C35C Si1C C25C C28C -50.8(6)
C29C Si1C C25C C28C 75.0(5)
O7C Si1C C29C C34C -22.0(6)
C35C Si1C C29C C34C -141.2(5)
C25C Si1C C29C C34C 95.3(6)
O7C Si1C C29C C30C 163.1(5)
C35C Si1C C29C C30C 43.9(6)
C25C Si1C C29C C30C -79.7(6)
C34C C29C C30C C31C 1.1(10)
Si1C C29C C30C C31C 176.0(5)
C29C C30C C31C C32C 0.5(11)
C30C C31C C32C C33C -2.0(13)
C31C C32C C33C C34C 2.0(13)
C32C C33C C34C C29C -0.4(11)
C30C C29C C34C C33C -1.1(10)
Si1C C29C C34C C33C -176.3(6)
O7C Si1C C35C C36C -124.3(7)
C29C Si1C C35C C36C -4.3(8)
C25C Si1C C35C C36C 117.9(7)
O7C Si1C C35C C40C 56.5(7)
C29C Si1C C35C C40C 176.5(6)
C25C Si1C C35C C40C -61.3(7)
C40C C35C C36C C37C -2.3(12)
Si1C C35C C36C C37C 178.5(6)
C35C C36C C37C C38C 2.0(13)
C36C C37C C38C C39C -0.6(14)
C37C C38C C39C C40C -0.4(14)
C38C C39C C40C C35C 0.0(14)
C36C C35C C40C C39C 1.3(13)
Si1C C35C C40C C39C -179.4(7)
C29D Si1D O7D C23D -89.9(5)
C25D Si1D O7D C23D 153.2(5)
C35D Si1D O7D C23D 32.3(6)
C15D O1D C1D C6D -177.5(5)
C15D O1D C1D C2D 3.0(9)
O1D C1D C2D C3D 176.7(6)
C6D C1D C2D C3D -2.8(9)
C1D C2D C3D C4D 0.5(10)
C2D C3D C4D C5D 1.2(10)
C3D C4D C5D C6D -0.5(10)
C3D C4D C5D C10D 178.7(6)
O1D C1D C6D C5D -176.1(5)
C2D C1D C6D C5D 3.5(9)
O1D C1D C6D C7D 4.2(9)
C2D C1D C6D C7D -176.3(6)
C4D C5D C6D C1D -1.9(9)
C10D C5D C6D C1D 179.0(6)
C4D C5D C6D C7D 177.9(6)
C10D C5D C6D C7D -1.3(9)
C1D C6D C7D O2D -21.6(10)
C5D C6D C7D O2D 158.7(6)
C1D C6D C7D C8D 158.0(6)
C5D C6D C7D C8D -21.7(9)
O2D C7D C8D C9D -153.7(6)
C6D C7D C8D C9D 26.6(9)
O2D C7D C8D C14D 29.6(9)
C6D C7D C8D C14D -150.0(6)
C7D C8D C9D C10D -7.0(9)
C14D C8D C9D C10D 169.6(6)
C7D C8D C9D C11D 171.4(6)
C14D C8D C9D C11D -12.0(9)
C4D C5D C10D O3D 19.6(9)
C6D C5D C10D O3D -161.2(6)
C4D C5D C10D C9D -158.8(6)
C6D C5D C10D C9D 20.4(8)
C8D C9D C10D O3D 165.9(6)
C11D C9D C10D O3D -12.5(9)
C8D C9D C10D C5D -15.7(8)
C11D C9D C10D C5D 165.9(5)
C8D C9D C11D C12D -31.3(8)
C10D C9D C11D C12D 147.1(6)
C8D C9D C11D C23D 95.9(7)
C10D C9D C11D C23D -85.7(7)
C9D C11D C12D C13D 57.0(7)
C23D C11D C12D C13D -67.9(7)
C9D C11D C12D C22D -177.0(6)
C23D C11D C12D C22D 58.0(8)
C22D C12D C13D C14D -169.0(6)
C11D C12D C13D C14D -43.0(8)
C12D C13D C14D O4D 174.5(6)
C12D C13D C14D C8D 0.4(9)
C9D C8D C14D O4D -145.4(6)
C7D C8D C14D O4D 31.3(9)
C9D C8D C14D C13D 28.9(9)
C7D C8D C14D C13D -154.5(6)
C1D O1D C15D C16D -178.7(5)
O1D C15D C16D C21D 174.6(6)
O1D C15D C16D C17D -8.5(9)
C21D C16D C17D C18D -2.0(10)
C15D C16D C17D C18D -179.0(6)
C16D C17D C18D C19D 0.5(10)
C17D C18D C19D C20D 2.1(11)
C17D C18D C19D N1D 177.1(6)
O5D N1D C19D C20D -9.2(10)
O6D N1D C19D C20D 167.2(7)
O5D N1D C19D C18D 175.7(6)
O6D N1D C19D C18D -8.0(10)
C18D C19D C20D C21D -2.9(11)
N1D C19D C20D C21D -177.7(7)
C19D C20D C21D C16D 1.2(12)
C17D C16D C21D C20D 1.1(11)
C15D C16D C21D C20D 178.2(7)
Si1D O7D C23D C24D 48.2(7)
Si1D O7D C23D C11D 168.7(4)
C12D C11D C23D O7D 72.4(7)
C9D C11D C23D O7D -51.1(7)
C12D C11D C23D C24D -167.5(6)
C9D C11D C23D C24D 69.0(7)
O7D Si1D C25D C28D -169.6(5)
C29D Si1D C25D C28D 74.4(6)
C35D Si1D C25D C28D -52.0(6)
O7D Si1D C25D C26D 71.1(5)
C29D Si1D C25D C26D -45.0(6)
C35D Si1D C25D C26D -171.3(5)
O7D Si1D C25D C27D -51.0(6)
C29D Si1D C25D C27D -167.1(5)
C35D Si1D C25D C27D 66.6(6)
O7D Si1D C29D C34D 161.0(5)
C25D Si1D C29D C34D -81.8(6)
C35D Si1D C29D C34D 43.5(6)
O7D Si1D C29D C30D -22.9(6)
C25D Si1D C29D C30D 94.3(5)
C35D Si1D C29D C30D -140.4(5)
C34D C29D C30D C31D 0.6(10)
Si1D C29D C30D C31D -176.0(6)
C29D C30D C31D C32D -3.1(11)
C30D C31D C32D C33D 3.4(11)
C31D C32D C33D C34D -1.3(11)
C32D C33D C34D C29D -1.3(11)
C30D C29D C34D C33D 1.7(9)
Si1D C29D C34D C33D 178.0(5)
O7D Si1D C35D C36D -121.0(6)
C29D Si1D C35D C36D -3.2(7)
C25D Si1D C35D C36D 120.0(6)
O7D Si1D C35D C40D 54.1(6)
C29D Si1D C35D C40D 171.9(5)
C25D Si1D C35D C40D -64.9(6)
C40D C35D C36D C37D -0.5(10)
Si1D C35D C36D C37D 174.5(5)
C35D C36D C37D C38D -1.3(10)
C36D C37D C38D C39D 2.2(11)
C37D C38D C39D C40D -1.3(12)
C38D C39D C40D C35D -0.6(11)
C36D C35D C40D C39D 1.4(10)
Si1D C35D C40D C39D -174.0(6)
